data_1517804
loop_
_publ_author_name
'Li, Man-Man'
'Su, Xiao-Qin'
'Sun, Jing'
'Gu, Yu-Fan'
'Huang, Zheng'
'Zeng, Ke-Wu'
'Zhang, Qian'
'Zhao, Yun-Fang'
'Ferreira, Daneel'
'Zjawiony, Jordan K.'
'Li, Jun'
'Tu, Peng-Fei'

_publ_section_title
;
 Anti-inflammatory Ursane- and Oleanane-Type Triterpenoids from Vitex
 negundo var. cannabifolia.
;
_journal_issue 10
_journal_name_full 'Journal of natural products'
_journal_page_first 2248
_journal_page_last 2254
_journal_paper_doi 10.1021/np500509q
_journal_volume 77
_journal_year 2014
_chemical_absolute_configuration ad
_chemical_formula_moiety 'C30 H46 O6, H2 O'
_chemical_formula_sum 'C30 H48 O7'
_chemical_formula_weight 520.68
_chemical_name_systematic
;
 ? 
;
_space_group_crystal_system triclinic
_space_group_IT_number 1
_space_group_name_Hall 'P 1'
_space_group_name_H-M_alt 'P 1'
_symmetry_space_group_name_Hall 'P 1'
_symmetry_space_group_name_H-M 'P 1'
_atom_sites_solution_hydrogens geom
_atom_sites_solution_primary direct
_atom_sites_solution_secondary difmap
_audit_creation_date 2013-10-10
_audit_creation_method
;
  Olex2 1.1
  (compiled 2011.02.15 svn.r1672, GUI svn.r3494)
;
_cell_angle_alpha 89.616(3)
_cell_angle_beta 73.336(3)
_cell_angle_gamma 78.252(3)
_cell_formula_units_Z 4
_cell_length_a 12.9465(4)
_cell_length_b 14.7156(5)
_cell_length_c 15.0171(5)
_cell_measurement_reflns_used 18502
_cell_measurement_temperature 97.5
_cell_measurement_theta_max 71.8527
_cell_measurement_theta_min 3.0739
_cell_volume 2679.35(16)
_computing_cell_refinement
;
CrysAlisPro, Agilent Technologies,
Version 1.171.35.11 (release 16-05-2011 CrysAlis171 .NET)
(compiled May 16 2011,17:55:39)
;
_computing_data_collection
;
CrysAlisPro, Agilent Technologies,
Version 1.171.35.11 (release 16-05-2011 CrysAlis171 .NET)
(compiled May 16 2011,17:55:39)
;
_computing_data_reduction
;
CrysAlisPro, Agilent Technologies,
Version 1.171.35.11 (release 16-05-2011 CrysAlis171 .NET)
(compiled May 16 2011,17:55:39)
;
_computing_molecular_graphics
;
O. V. Dolomanov, L. J. Bourhis, R. J. Gildea, J. A. K. Howard and H. Puschmann,
OLEX2: a complete structure solution, refinement and analysis program.
J. Appl. Cryst. (2009). 42, 339-341.
;
_computing_publication_material
;
O. V. Dolomanov, L. J. Bourhis, R. J. Gildea, J. A. K. Howard and H. Puschmann,
OLEX2: a complete structure solution, refinement and analysis program.
J. Appl. Cryst. (2009). 42, 339-341.
;
_computing_structure_refinement 'SHELXL-97 (Sheldrick, 1997)'
_computing_structure_solution 'A short history of SHELX (Sheldrick, 2007)/Bruker'
_diffrn_ambient_temperature 97.5
_diffrn_detector_area_resol_mean 16.0971
_diffrn_measured_fraction_theta_full 0.983
_diffrn_measured_fraction_theta_max 0.983
_diffrn_measurement_details
;
  1 omega  -11.00   27.00   1.0000    1.5000
omega____ theta____ kappa____ phi______ frames
    -        0.0000  -77.0000  120.0000 38

  2 omega   26.00   68.00   1.0000    1.5000
omega____ theta____ kappa____ phi______ frames
    -        0.0000   77.0000 -120.0000 42

  3 omega  -28.00   22.00   1.0000    1.5000
omega____ theta____ kappa____ phi______ frames
    -        0.0000   77.0000 -120.0000 50

  4 omega   -9.00   67.00   1.0000    1.5000
omega____ theta____ kappa____ phi______ frames
    -        0.0000   77.0000   60.0000 76

  5 omega  -61.00  -12.00   1.0000    1.5000
omega____ theta____ kappa____ phi______ frames
    -        0.0000  -77.0000  120.0000 49

  6 omega  -34.00    0.00   1.0000    1.5000
omega____ theta____ kappa____ phi______ frames
    -       22.0000  125.0000  -87.0000 34

  7 omega  -25.00    0.00   1.0000    1.5000
omega____ theta____ kappa____ phi______ frames
    -       34.0000  127.0000  120.0000 25

  8 omega    1.00   26.00   1.0000    1.5000
omega____ theta____ kappa____ phi______ frames
    -       42.0000   97.0000   42.0000 25

  9 omega  -23.00    3.00   1.0000    1.5000
omega____ theta____ kappa____ phi______ frames
    -      -42.5000  125.0000 -120.0000 26

 10 omega  -76.00    3.00   1.0000    1.5000
omega____ theta____ kappa____ phi______ frames
    -      -42.5000  125.0000  120.0000 79

 11 omega  -50.00   23.00   1.0000    1.5000
omega____ theta____ kappa____ phi______ frames
    -      -42.5000   45.0000  -90.0000 73

 12 omega  -89.00  -44.00   1.0000    1.5000
omega____ theta____ kappa____ phi______ frames
    -      -42.5000  125.0000 -120.0000 45

 13 omega   10.00   35.00   1.0000    1.5000
omega____ theta____ kappa____ phi______ frames
    -       46.0000   88.0000 -131.0000 25

 14 omega    9.00   35.00   1.0000    1.5000
omega____ theta____ kappa____ phi______ frames
    -       46.0000   89.0000  148.0000 26

 15 omega   15.00   40.00   1.0000    1.5000
omega____ theta____ kappa____ phi______ frames
    -       50.0000   85.0000  -74.0000 25

 16 omega   15.00   40.00   1.0000    1.5000
omega____ theta____ kappa____ phi______ frames
    -       50.0000   85.0000  -36.0000 25

 17 omega   15.00   40.00   1.0000    1.5000
omega____ theta____ kappa____ phi______ frames
    -       50.0000   85.0000    8.0000 25

 18 omega   20.00   45.00   1.0000    1.5000
omega____ theta____ kappa____ phi______ frames
    -       54.0000   84.0000   68.0000 25

 19 omega   22.00   47.00   1.0000    1.5000
omega____ theta____ kappa____ phi______ frames
    -       54.0000   80.0000  -71.0000 25

 20 omega   20.00   45.00   1.0000    1.5000
omega____ theta____ kappa____ phi______ frames
    -       54.0000   84.0000   32.0000 25

 21 omega   24.00   49.00   1.0000    1.5000
omega____ theta____ kappa____ phi______ frames
    -       56.0000   80.0000  111.0000 25

 22 omega  -14.00   81.00   1.0000    1.5000
omega____ theta____ kappa____ phi______ frames
    -       56.0000  -77.0000   60.0000 95

 23 omega    3.00   84.00   1.0000    1.5000
omega____ theta____ kappa____ phi______ frames
    -       56.0000  -77.0000  -60.0000 81

 24 omega   28.00   64.00   1.0000    1.5000
omega____ theta____ kappa____ phi______ frames
    -       58.0000   77.0000   11.0000 36

 25 omega   71.00  125.00   1.0000    1.5000
omega____ theta____ kappa____ phi______ frames
    -       58.0000   77.0000  128.0000 54

 26 omega   28.00   55.00   1.0000    1.5000
omega____ theta____ kappa____ phi______ frames
    -       58.0000   77.0000  128.0000 27

 27 omega   27.00  119.00   1.0000    1.5000
omega____ theta____ kappa____ phi______ frames
    -       58.0000   78.0000   85.0000 92

 28 omega   91.00  128.00   1.0000    1.5000
omega____ theta____ kappa____ phi______ frames
    -       58.0000   74.0000  158.0000 37

 29 omega   32.00   57.00   1.0000    1.5000
omega____ theta____ kappa____ phi______ frames
    -       58.0000   74.0000  158.0000 25

 30 omega  101.00  127.00   1.0000    1.5000
omega____ theta____ kappa____ phi______ frames
    -       58.0000   70.0000  -57.0000 26

 31 omega   67.00  104.00   1.0000    1.5000
omega____ theta____ kappa____ phi______ frames
    -       58.0000   77.0000   11.0000 37

 32 omega   30.00   55.00   1.0000    1.5000
omega____ theta____ kappa____ phi______ frames
    -       58.0000   75.0000 -169.0000 25

 33 omega   37.00   76.00   1.0000    1.5000
omega____ theta____ kappa____ phi______ frames
    -       58.0000   70.0000  -57.0000 39

 34 omega   27.00  127.00   1.0000    1.5000
omega____ theta____ kappa____ phi______ frames
    -       58.0000   79.0000 -112.0000 100

 35 omega   39.00  129.00   1.0000    1.5000
omega____ theta____ kappa____ phi______ frames
    -       62.0000   66.0000  -62.0000 90

 36 omega   38.00  110.00   1.0000    1.5000
omega____ theta____ kappa____ phi______ frames
    -       62.0000   67.0000 -150.0000 72

 37 omega   76.00  107.00   1.0000    1.5000
omega____ theta____ kappa____ phi______ frames
    -       62.0000   66.0000   39.0000 31

 38 omega   39.00   74.00   1.0000    1.5000
omega____ theta____ kappa____ phi______ frames
    -       62.0000   66.0000   39.0000 35

 39 omega   90.00  117.00   1.0000    3.0000
omega____ theta____ kappa____ phi______ frames
    -      112.0000   45.0000  150.0000 27

 40 omega   89.00  123.00   1.0000    3.0000
omega____ theta____ kappa____ phi______ frames
    -      112.0000   45.0000  -90.0000 34

 41 omega   82.00  149.00   1.0000    3.0000
omega____ theta____ kappa____ phi______ frames
    -      112.0000   77.0000  150.0000 67

 42 omega   82.00  108.00   1.0000    3.0000
omega____ theta____ kappa____ phi______ frames
    -      112.0000   77.0000 -120.0000 26

 43 omega  133.00  174.00   1.0000    3.0000
omega____ theta____ kappa____ phi______ frames
    -      112.0000   77.0000  -90.0000 41

 44 omega   89.00  172.00   1.0000    3.0000
omega____ theta____ kappa____ phi______ frames
    -      112.0000   45.0000  -30.0000 83

 45 omega   43.00  105.00   1.0000    3.0000
omega____ theta____ kappa____ phi______ frames
    -      112.0000  -96.0000  -34.0000 62

 46 omega   82.00  150.00   1.0000    3.0000
omega____ theta____ kappa____ phi______ frames
    -      112.0000   77.0000 -150.0000 68

 47 omega   56.00  108.00   1.0000    3.0000
omega____ theta____ kappa____ phi______ frames
    -      112.0000  -95.0000  156.0000 52

 48 omega   41.00  104.00   1.0000    3.0000
omega____ theta____ kappa____ phi______ frames
    -      112.0000 -100.0000 -104.0000 63

 49 omega  123.00  178.00   1.0000    3.0000
omega____ theta____ kappa____ phi______ frames
    -      112.0000  111.0000  150.0000 55

 50 omega   43.00  122.00   1.0000    3.0000
omega____ theta____ kappa____ phi______ frames
    -      112.0000 -127.0000  126.0000 79

 51 omega   82.00  164.00   1.0000    3.0000
omega____ theta____ kappa____ phi______ frames
    -      112.0000   77.0000    0.0000 82

 52 omega   82.00  108.00   1.0000    3.0000
omega____ theta____ kappa____ phi______ frames
    -      112.0000   77.0000  -60.0000 26

 53 omega   82.00  108.00   1.0000    3.0000
omega____ theta____ kappa____ phi______ frames
    -      112.0000   77.0000  -30.0000 26

 54 omega   83.00  108.00   1.0000    3.0000
omega____ theta____ kappa____ phi______ frames
    -      112.0000   77.0000  -90.0000 25

 55 omega   82.00  155.00   1.0000    3.0000
omega____ theta____ kappa____ phi______ frames
    -      112.0000   77.0000   60.0000 73

 56 omega   82.00  178.00   1.0000    3.0000
omega____ theta____ kappa____ phi______ frames
    -      112.0000   77.0000 -180.0000 96

 57 omega  123.00  175.00   1.0000    3.0000
omega____ theta____ kappa____ phi______ frames
    -      112.0000   77.0000 -120.0000 52

 58 omega   50.00   75.00   1.0000    3.0000
omega____ theta____ kappa____ phi______ frames
    -      112.0000 -100.0000  133.0000 25

 59 omega   82.00  160.00   1.0000    3.0000
omega____ theta____ kappa____ phi______ frames
    -      112.0000   77.0000   90.0000 78

 60 omega   83.00  167.00   1.0000    3.0000
omega____ theta____ kappa____ phi______ frames
    -      112.0000   30.0000  -45.0000 84

 61 omega   82.00  166.00   1.0000    3.0000
omega____ theta____ kappa____ phi______ frames
    -      112.0000   77.0000   30.0000 84

 62 omega   89.00  121.00   1.0000    3.0000
omega____ theta____ kappa____ phi______ frames
    -      112.0000   45.0000    0.0000 32

 63 omega   55.00   97.00   1.0000    3.0000
omega____ theta____ kappa____ phi______ frames
    -      112.0000  -45.0000 -150.0000 42

 64 omega   41.00   98.00   1.0000    3.0000
omega____ theta____ kappa____ phi______ frames
    -      112.0000  -45.0000  120.0000 57

 65 omega  115.00  178.00   1.0000    3.0000
omega____ theta____ kappa____ phi______ frames
    -      112.0000   77.0000  120.0000 63

 66 omega   82.00  108.00   1.0000    3.0000
omega____ theta____ kappa____ phi______ frames
    -      112.0000   77.0000  120.0000 26
;
_diffrn_measurement_device_type 'Xcalibur, Eos, Gemini'
_diffrn_measurement_method '\w scans'
_diffrn_orient_matrix_UB_11 0.0843914000
_diffrn_orient_matrix_UB_12 -0.0243954000
_diffrn_orient_matrix_UB_13 -0.0968307000
_diffrn_orient_matrix_UB_21 -0.0920739000
_diffrn_orient_matrix_UB_22 0.0336601000
_diffrn_orient_matrix_UB_23 -0.0460739000
_diffrn_orient_matrix_UB_31 0.0232804000
_diffrn_orient_matrix_UB_32 0.0986062000
_diffrn_orient_matrix_UB_33 -0.0018605000
_diffrn_radiation_monochromator graphite
_diffrn_radiation_type 'Cu K\a'
_diffrn_radiation_wavelength 1.5418
_diffrn_reflns_av_R_equivalents 0.0319
_diffrn_reflns_av_unetI/netI 0.0403
_diffrn_reflns_limit_h_max 15
_diffrn_reflns_limit_h_min -15
_diffrn_reflns_limit_k_max 18
_diffrn_reflns_limit_k_min -15
_diffrn_reflns_limit_l_max 18
_diffrn_reflns_limit_l_min -18
_diffrn_reflns_number 36807
_diffrn_reflns_theta_full 71.99
_diffrn_reflns_theta_max 71.99
_diffrn_reflns_theta_min 3.08
_diffrn_source 'Enhance (Cu) X-ray Source'
_exptl_absorpt_coefficient_mu 0.725
_exptl_absorpt_correction_T_max 1.00000
_exptl_absorpt_correction_T_min 0.91534
_exptl_absorpt_correction_type multi-scan
_exptl_absorpt_process_details
;
CrysAlisPro, Agilent Technologies,
Version 1.171.35.11 (release 16-05-2011 CrysAlis171 .NET)
(compiled May 16 2011,17:55:39)
Empirical absorption correction using spherical harmonics,
 implemented in SCALE3 ABSPACK scaling algorithm.
;
_exptl_crystal_density_diffrn 1.291
_exptl_crystal_density_method 'not measured'
_exptl_crystal_F_000 1136
_exptl_crystal_size_max 0.50
_exptl_crystal_size_mid 0.50
_exptl_crystal_size_min 0.10
_refine_diff_density_max 0.772
_refine_diff_density_min -0.617
_refine_diff_density_rms 0.072
_refine_ls_abs_structure_details 'Flack H D (1983), Acta Cryst. A39, 876-881'
_refine_ls_abs_structure_Flack -0.01(11)
_refine_ls_extinction_method none
_refine_ls_goodness_of_fit_ref 1.027
_refine_ls_hydrogen_treatment mixed
_refine_ls_matrix_type full
_refine_ls_number_parameters 1373
_refine_ls_number_reflns 18200
_refine_ls_number_restraints 3
_refine_ls_restrained_S_all 1.027
_refine_ls_R_factor_all 0.0635
_refine_ls_R_factor_gt 0.0625
_refine_ls_shift/su_max 0.008
_refine_ls_shift/su_mean 0.001
_refine_ls_structure_factor_coef Fsqd
_refine_ls_weighting_details 'calc w=1/[\s^2^(Fo^2^)+(0.1221P)^2^+1.3249P] where P=(Fo^2^+2Fc^2^)/3'
_refine_ls_weighting_scheme calc
_refine_ls_wR_factor_gt 0.1654
_refine_ls_wR_factor_ref 0.1672
_reflns_number_gt 17731
_reflns_number_total 18200
_reflns_threshold_expression >2sigma(I)
_cod_data_source_file np500509q_si_002.cif
_cod_data_source_block exp_1579
_cod_depositor_comments 'Adding full bibliography for 1517804.cif.'
_cod_original_cell_volume 2679.36(15)
_cod_database_code 1517804
_reflns_odcompleteness_completeness 99.94
_reflns_odcompleteness_iscentric 1
_reflns_odcompleteness_theta 66.97

loop_
_space_group_symop_id
_space_group_symop_operation_xyz
1 'x, y, z'

loop_
_atom_site_label
_atom_site_type_symbol
_atom_site_fract_x
_atom_site_fract_y
_atom_site_fract_z
_atom_site_U_iso_or_equiv
_atom_site_adp_type
_atom_site_occupancy
_atom_site_symmetry_multiplicity
_atom_site_calc_flag
_atom_site_refinement_flags
O2 O -0.34672(18) -0.81051(17) -1.57466(16) 0.0238(5) Uani 1 1 d .
H2 H -0.3698 -0.8535 -1.5941 0.036 Uiso 1 1 calc R
O15 O -0.47984(16) -1.26384(15) -0.97023(14) 0.0182(4) Uani 1 1 d .
H15 H -0.4379 -1.3081 -1.0064 0.027 Uiso 1 1 calc R
O14 O -0.53158(17) -0.87531(17) -1.02812(15) 0.0231(5) Uani 1 1 d .
H14 H -0.5077 -0.8317 -1.0579 0.035 Uiso 1 1 calc R
O7 O -0.30900(18) -0.40608(16) -1.28616(15) 0.0224(4) Uani 1 1 d .
H7 H -0.2857 -0.3850 -1.3386 0.034 Uiso 1 1 calc R
O13 O -0.54413(18) -0.88103(17) -0.84586(15) 0.0250(5) Uani 1 1 d .
H13A H -0.5656 -0.8444 -0.7984 0.038 Uiso 1 1 calc R
O19 O -0.56176(18) -1.27715(16) -0.71981(15) 0.0227(5) Uani 1 1 d .
H19 H -0.5847 -1.3060 -0.7557 0.034 Uiso 1 1 calc R
O12 O -0.13792(18) -1.17542(17) -1.19613(17) 0.0271(5) Uani 1 1 d .
O3 O -0.38568(16) -0.42210(15) -1.49610(14) 0.0181(4) Uani 1 1 d .
H3 H -0.4284 -0.3755 -1.5076 0.027 Uiso 1 1 calc R
O9 O -0.40356(16) -0.77450(16) -1.14871(14) 0.0197(4) Uani 1 1 d .
H9A H -0.4205 -0.7404 -1.1896 0.030 Uiso 1 1 calc R
O11 O 0.02223(19) -1.14888(19) -1.18536(19) 0.0335(6) Uani 1 1 d .
O16 O -0.58873(17) -1.35197(15) -0.87338(14) 0.0179(4) Uani 1 1 d .
O18 O -0.73414(19) -1.57744(17) -0.93885(17) 0.0276(5) Uani 1 1 d .
O22 O -0.58003(17) -0.79292(15) -0.67919(15) 0.0204(4) Uani 1 1 d .
O21 O -0.47314(17) -0.91504(16) -0.62663(15) 0.0222(5) Uani 1 1 d .
H21A H -0.4576 -0.9516 -0.6736 0.033 Uiso 1 1 calc R
O10 O -0.29260(17) -0.89490(15) -1.25323(14) 0.0186(4) Uani 1 1 d .
O17 O -0.9008(2) -1.4959(2) -0.93837(17) 0.0327(6) Uani 1 1 d .
O6 O -0.1089(2) -0.12150(18) -1.60185(19) 0.0332(6) Uani 1 1 d .
O8 O -0.31979(18) -0.37515(17) -1.11376(15) 0.0246(5) Uani 1 1 d .
H8 H -0.3637 -0.3551 -1.1446 0.037 Uiso 1 1 calc R
O4 O -0.27449(17) -0.33439(15) -1.45682(14) 0.0190(4) Uani 1 1 d .
O20 O -0.54333(18) -1.30679(17) -0.55446(15) 0.0255(5) Uani 1 1 d .
H20A H -0.4994 -1.3188 -0.6083 0.038 Uiso 1 1 calc R
O26 O -0.39145(19) -1.01213(18) -0.79277(17) 0.0299(5) Uani 1 1 d .
H26A H -0.4332 -0.9793 -0.8208 0.045 Uiso 1 1 d R
H26B H -0.3859 -1.0694 -0.8070 0.045 Uiso 1 1 d R
O1 O -0.33721(18) -0.80270(17) -1.39763(15) 0.0237(5) Uani 1 1 d .
H1 H -0.3184 -0.8440 -1.3631 0.036 Uiso 1 1 calc R
C51 C -0.2555(3) -1.1312(2) -1.1587(2) 0.0251(7) Uani 1 1 d .
H51 H -0.3018 -1.1792 -1.1466 0.030 Uiso 1 1 calc R
O27 O -0.48264(19) -0.66840(18) -1.27156(16) 0.0297(5) Uani 1 1 d .
H27A H -0.5124 -0.6976 -1.2263 0.045 Uiso 1 1 d R
H27B H -0.4404 -0.7029 -1.3174 0.045 Uiso 1 1 d R
C39 C -0.2035(2) -0.7001(2) -1.15036(19) 0.0170(6) Uani 1 1 d .
H39 H -0.2803 -0.6744 -1.1103 0.020 Uiso 1 1 calc R
O5 O 0.0521(2) -0.2107(2) -1.68186(19) 0.0353(6) Uani 1 1 d .
C8 C -0.1296(2) -0.5327(2) -1.68951(19) 0.0162(6) Uani 1 1 d .
C70 C -0.7170(2) -1.0183(2) -0.93354(19) 0.0161(6) Uani 1 1 d .
C41 C -0.2172(2) -0.7613(2) -1.2268(2) 0.0176(6) Uani 1 1 d .
H41A H -0.2469 -0.7215 -1.2710 0.021 Uiso 1 1 calc R
H41B H -0.1445 -0.7993 -1.2618 0.021 Uiso 1 1 calc R
C3 C -0.2424(2) -0.8475(2) -1.5595(2) 0.0206(6) Uani 1 1 d .
H3A H -0.2368 -0.9149 -1.5470 0.025 Uiso 1 1 calc R
C12 C -0.2783(2) -0.4068(2) -1.52140(19) 0.0160(6) Uani 1 1 d .
O28 O -0.4788(2) -0.48502(19) -1.31312(18) 0.0339(6) Uani 1 1 d .
H28A H -0.5440 -0.4518 -1.2932 0.051 Uiso 1 1 d R
H28B H -0.4844 -0.5423 -1.3117 0.051 Uiso 1 1 d R
C90 C -0.4569(3) -1.5187(2) -0.9541(3) 0.0282(7) Uani 1 1 d .
H90A H -0.4443 -1.4838 -1.0106 0.042 Uiso 1 1 calc R
H90B H -0.4156 -1.5830 -0.9690 0.042 Uiso 1 1 calc R
H90C H -0.4319 -1.4899 -0.9076 0.042 Uiso 1 1 calc R
C35 C -0.1545(2) -0.5539(2) -1.1040(2) 0.0188(6) Uani 1 1 d .
H35 H -0.2318 -0.5424 -1.0618 0.023 Uiso 1 1 calc R
C113 C -0.7069(3) -1.2896(3) -0.3866(2) 0.0293(7) Uani 1 1 d .
H11C H -0.6345 -1.2825 -0.3832 0.044 Uiso 1 1 calc R
H11D H -0.7056 -1.3555 -0.3970 0.044 Uiso 1 1 calc R
H11E H -0.7631 -1.2653 -0.3281 0.044 Uiso 1 1 calc R
C110 C -0.5836(2) -0.6239(2) -0.6588(2) 0.0203(6) Uani 1 1 d .
H11 H -0.6076 -0.5869 -0.7081 0.024 Uiso 1 1 calc R
O23 O -0.8898(3) -0.5373(2) -0.4590(3) 0.0792(15) Uani 1 1 d .
C7 C -0.1184(2) -0.6046(2) -1.7689(2) 0.0193(6) Uani 1 1 d .
H7A H -0.1912 -0.5995 -1.7798 0.023 Uiso 1 1 calc R
H7B H -0.0669 -0.5893 -1.8269 0.023 Uiso 1 1 calc R
O24 O -0.7295(2) -0.51186(17) -0.55039(19) 0.0344(6) Uani 1 1 d .
C34 C -0.1301(2) -0.4548(2) -1.1245(2) 0.0211(6) Uani 1 1 d .
C97 C -0.7421(3) -0.9937(3) -0.3565(2) 0.0301(8) Uani 1 1 d .
H97A H -0.6675 -1.0161 -0.3495 0.036 Uiso 1 1 calc R
H97B H -0.7890 -0.9587 -0.2980 0.036 Uiso 1 1 calc R
C54 C -0.0108(3) -0.4541(3) -1.1825(3) 0.0280(7) Uani 1 1 d .
H54A H 0.0013 -0.4776 -1.2464 0.042 Uiso 1 1 calc R
H54B H 0.0409 -0.4938 -1.1548 0.042 Uiso 1 1 calc R
H54C H 0.0011 -0.3904 -1.1832 0.042 Uiso 1 1 calc R
C10 C -0.1568(2) -0.6705(2) -1.57272(19) 0.0162(6) Uani 1 1 d .
C64 C -0.7298(2) -0.8524(2) -1.0034(2) 0.0201(6) Uani 1 1 d .
C69 C -0.6780(2) -1.1225(2) -0.97210(19) 0.0165(6) Uani 1 1 d .
H69 H -0.6016 -1.1266 -1.0142 0.020 Uiso 1 1 calc R
C63 C -0.6359(2) -0.8395(2) -0.9630(2) 0.0197(6) Uani 1 1 d .
H63 H -0.6429 -0.7718 -0.9489 0.024 Uiso 1 1 calc R
C42 C -0.2951(2) -0.8245(2) -1.1838(2) 0.0182(6) Uani 1 1 d .
C18 C -0.1524(2) -0.3164(2) -1.6029(2) 0.0202(6) Uani 1 1 d .
H18 H -0.0845 -0.3639 -1.6045 0.024 Uiso 1 1 calc R
C93 C -0.6559(2) -1.2849(2) -0.5599(2) 0.0210(6) Uani 1 1 d .
H93 H -0.6783 -1.3443 -0.5696 0.025 Uiso 1 1 calc R
C9 C -0.1927(2) -0.5662(2) -1.59422(18) 0.0152(5) Uani 1 1 d .
H9 H -0.2698 -0.5603 -1.5976 0.018 Uiso 1 1 calc R
C98 C -0.7341(3) -0.9267(2) -0.4375(2) 0.0229(6) Uani 1 1 d .
C38 C -0.1451(2) -0.7608(2) -1.0846(2) 0.0196(6) Uani 1 1 d .
C99 C -0.6750(2) -0.9862(2) -0.53056(19) 0.0177(6) Uani 1 1 d .
H99 H -0.5982 -1.0109 -0.5276 0.021 Uiso 1 1 calc R
C37 C -0.1362(3) -0.6944(2) -1.0092(2) 0.0231(6) Uani 1 1 d .
H37A H -0.2110 -0.6702 -0.9666 0.028 Uiso 1 1 calc R
H37B H -0.0913 -0.7302 -0.9722 0.028 Uiso 1 1 calc R
C71 C -0.6634(2) -1.1897(2) -0.89578(18) 0.0149(5) Uani 1 1 d .
H71A H -0.6313 -1.1620 -0.8529 0.018 Uiso 1 1 calc R
H71B H -0.7359 -1.2013 -0.8594 0.018 Uiso 1 1 calc R
C50 C -0.2887(3) -1.0631(2) -1.2286(2) 0.0219(6) Uani 1 1 d .
H50 H -0.2676 -1.0998 -1.2893 0.026 Uiso 1 1 calc R
C94 C -0.7347(2) -1.2350(2) -0.4678(2) 0.0228(6) Uani 1 1 d .
C86 C -0.8593(2) -1.1664(2) -0.9792(2) 0.0206(6) Uani 1 1 d .
H86A H -0.9058 -1.1041 -0.9616 0.031 Uiso 1 1 calc R
H86B H -0.8573 -1.2000 -0.9230 0.031 Uiso 1 1 calc R
H86C H -0.8897 -1.2003 -1.0181 0.031 Uiso 1 1 calc R
C21 C -0.2267(3) -0.1222(3) -1.5880(3) 0.0291(7) Uani 1 1 d .
H21 H -0.2703 -0.0572 -1.5839 0.035 Uiso 1 1 calc R
C40 C -0.1567(2) -0.6130(2) -1.18897(19) 0.0173(6) Uani 1 1 d .
C5 C -0.1558(2) -0.7304(2) -1.65798(18) 0.0151(5) Uani 1 1 d .
H5 H -0.2307 -0.7081 -1.6661 0.018 Uiso 1 1 calc R
C6 C -0.0766(2) -0.7051(2) -1.7477(2) 0.0198(6) Uani 1 1 d .
H6A H -0.0019 -0.7121 -1.7401 0.024 Uiso 1 1 calc R
H6B H -0.0718 -0.7478 -1.8001 0.024 Uiso 1 1 calc R
C102 C -0.5813(2) -0.8632(2) -0.6097(2) 0.0186(6) Uani 1 1 d .
C36 C -0.0849(3) -0.6121(2) -1.0480(2) 0.0229(6) Uani 1 1 d .
H36A H -0.0088 -0.6352 -1.0887 0.027 Uiso 1 1 calc R
H36B H -0.0813 -0.5729 -0.9961 0.027 Uiso 1 1 calc R
C53 C -0.1508(3) -0.3995(3) -1.0317(2) 0.0304(7) Uani 1 1 d .
H53A H -0.0916 -0.4239 -1.0039 0.046 Uiso 1 1 calc R
H53B H -0.2217 -0.4058 -0.9889 0.046 Uiso 1 1 calc R
H53C H -0.1521 -0.3338 -1.0435 0.046 Uiso 1 1 calc R
C33 C -0.2084(2) -0.4027(2) -1.1765(2) 0.0208(6) Uani 1 1 d .
H33 H -0.1823 -0.3451 -1.1999 0.025 Uiso 1 1 calc R
C109 C -0.6504(2) -0.7033(2) -0.6392(2) 0.0216(6) Uani 1 1 d .
C66 C -0.7986(2) -0.9853(2) -1.0678(2) 0.0215(6) Uani 1 1 d .
H66A H -0.8052 -0.9428 -1.1183 0.026 Uiso 1 1 calc R
H66B H -0.8727 -0.9794 -1.0228 0.026 Uiso 1 1 calc R
C74 C -0.6679(2) -1.2555(2) -1.08443(19) 0.0178(6) Uani 1 1 d .
C116 C -0.8534(3) -0.8762(3) -0.4302(2) 0.0301(8) Uani 1 1 d .
H11F H -0.8824 -0.8338 -0.3746 0.045 Uiso 1 1 calc R
H11G H -0.8996 -0.9220 -0.4259 0.045 Uiso 1 1 calc R
H11H H -0.8538 -0.8407 -0.4856 0.045 Uiso 1 1 calc R
C11 C -0.2038(2) -0.4983(2) -1.51288(18) 0.0152(5) Uani 1 1 d .
H11A H -0.2353 -0.5249 -1.4529 0.018 Uiso 1 1 calc R
H11B H -0.1302 -0.4878 -1.5142 0.018 Uiso 1 1 calc R
C20 C -0.2714(3) -0.1710(2) -1.4992(2) 0.0257(7) Uani 1 1 d .
H20 H -0.2604 -0.1360 -1.4470 0.031 Uiso 1 1 calc R
C4 C -0.1472(2) -0.8366(2) -1.6452(2) 0.0186(6) Uani 1 1 d .
C77 C -0.7328(2) -1.4433(2) -1.0248(2) 0.0214(6) Uani 1 1 d .
C68 C -0.7407(2) -1.1582(2) -1.03450(19) 0.0172(6) Uani 1 1 d .
C30 C -0.3956(3) -0.1631(2) -1.4783(3) 0.0322(8) Uani 1 1 d .
H30A H -0.4099 -0.2031 -1.5234 0.048 Uiso 1 1 calc R
H30B H -0.4312 -0.0985 -1.4830 0.048 Uiso 1 1 calc R
H30C H -0.4255 -0.1826 -1.4153 0.048 Uiso 1 1 calc R
C92 C -0.6540(2) -1.2291(2) -0.6454(2) 0.0193(6) Uani 1 1 d .
H92 H -0.7242 -1.2255 -0.6620 0.023 Uiso 1 1 calc R
C49 C -0.2217(2) -0.9838(2) -1.2460(2) 0.0199(6) Uani 1 1 d .
C101 C -0.6611(2) -0.9249(2) -0.61431(19) 0.0174(6) Uani 1 1 d .
H10A H -0.6322 -0.9643 -0.6729 0.021 Uiso 1 1 calc R
H10B H -0.7335 -0.8859 -0.6134 0.021 Uiso 1 1 calc R
C73 C -0.6255(2) -1.3218(2) -1.0159(2) 0.0177(6) Uani 1 1 d .
H73 H -0.5607 -1.3683 -1.0545 0.021 Uiso 1 1 calc R
O25 O -0.3918(2) -1.1975(2) -0.83201(18) 0.0341(6) Uani 1 1 d .
H25A H -0.4045 -1.2114 -0.8825 0.051 Uiso 1 1 d R
H25B H -0.4361 -1.2197 -0.7878 0.051 Uiso 1 1 d R
C48 C -0.1749(2) -0.9647(2) -1.1661(2) 0.0189(6) Uani 1 1 d .
H48 H -0.1037 -0.9446 -1.1937 0.023 Uiso 1 1 calc R
C80 C -0.5796(3) -1.5178(2) -0.9151(2) 0.0227(6) Uani 1 1 d .
H80 H -0.5882 -1.5538 -0.8577 0.027 Uiso 1 1 calc R
C84 C -0.8415(3) -0.7998(2) -0.9403(2) 0.0243(6) Uani 1 1 d .
H84A H -0.8409 -0.7335 -0.9359 0.037 Uiso 1 1 calc R
H84B H -0.8547 -0.8242 -0.8781 0.037 Uiso 1 1 calc R
H84C H -0.9002 -0.8081 -0.9666 0.037 Uiso 1 1 calc R
C108 C -0.6972(2) -0.7212(2) -0.5351(2) 0.0219(6) Uani 1 1 d .
H10 H -0.7705 -0.7380 -0.5260 0.026 Uiso 1 1 calc R
C19 C -0.2037(2) -0.2726(2) -1.5025(2) 0.0204(6) Uani 1 1 d .
C82 C -0.6287(3) -1.5185(2) -1.0697(2) 0.0246(6) Uani 1 1 d .
H82A H -0.6398 -1.5587 -1.1172 0.030 Uiso 1 1 calc R
H82B H -0.5635 -1.4912 -1.0976 0.030 Uiso 1 1 calc R
C119 C -0.7403(3) -0.6826(3) -0.6885(3) 0.0312(8) Uani 1 1 d .
H11I H -0.7802 -0.7334 -0.6803 0.047 Uiso 1 1 calc R
H11J H -0.7065 -0.6767 -0.7550 0.047 Uiso 1 1 calc R
H11K H -0.7919 -0.6243 -0.6616 0.047 Uiso 1 1 calc R
C58 C -0.0769(3) -1.1264(2) -1.1637(2) 0.0250(7) Uani 1 1 d .
C75 C -0.7266(2) -1.3105(2) -1.1374(2) 0.0217(6) Uani 1 1 d .
H75A H -0.7784 -1.2642 -1.1606 0.026 Uiso 1 1 calc R
H75B H -0.6695 -1.3435 -1.1928 0.026 Uiso 1 1 calc R
C14 C -0.2008(2) -0.4342(2) -1.7045(2) 0.0165(5) Uani 1 1 d .
C81 C -0.6193(3) -1.5703(2) -0.9832(2) 0.0250(7) Uani 1 1 d .
H81 H -0.5710 -1.6335 -1.0013 0.030 Uiso 1 1 calc R
C88 C -0.8033(3) -1.5048(2) -0.9637(2) 0.0259(7) Uani 1 1 d .
C22 C -0.2224(3) -0.1729(2) -1.6775(2) 0.0263(7) Uani 1 1 d .
H22A H -0.2090 -0.1334 -1.7315 0.032 Uiso 1 1 calc R
H22B H -0.2901 -0.1966 -1.6718 0.032 Uiso 1 1 calc R
C112 C -0.6060(4) -0.6049(3) -0.4846(3) 0.0371(9) Uani 1 1 d .
H11L H -0.6084 -0.5604 -0.4345 0.045 Uiso 1 1 calc R
H11M H -0.5392 -0.6551 -0.4954 0.045 Uiso 1 1 calc R
C118 C -0.7908(4) -0.5598(3) -0.4860(3) 0.0483(12) Uani 1 1 d .
C100 C -0.7190(2) -1.0749(2) -0.5463(2) 0.0181(6) Uani 1 1 d .
C79 C -0.6547(2) -1.4183(2) -0.8843(2) 0.0197(6) Uani 1 1 d .
C120 C -0.4596(3) -0.6587(3) -0.6972(3) 0.0364(9) Uani 1 1 d .
H12A H -0.4428 -0.6950 -0.7560 0.055 Uiso 1 1 calc R
H12B H -0.4325 -0.6981 -0.6523 0.055 Uiso 1 1 calc R
H12C H -0.4234 -0.6056 -0.7081 0.055 Uiso 1 1 calc R
C95 C -0.7169(2) -1.1342(2) -0.4610(2) 0.0195(6) Uani 1 1 d .
H95 H -0.6398 -1.1421 -0.4570 0.023 Uiso 1 1 calc R
C24 C -0.0370(3) -0.8891(2) -1.6338(2) 0.0246(7) Uani 1 1 d .
H24A H -0.0340 -0.9562 -1.6366 0.037 Uiso 1 1 calc R
H24B H -0.0304 -0.8703 -1.5735 0.037 Uiso 1 1 calc R
H24C H 0.0238 -0.8744 -1.6839 0.037 Uiso 1 1 calc R
C13 C -0.2390(2) -0.3671(2) -1.6163(2) 0.0178(6) Uani 1 1 d .
H13 H -0.3021 -0.3184 -1.6233 0.021 Uiso 1 1 calc R
C44 C -0.2204(2) -0.8326(2) -1.0387(2) 0.0206(6) Uani 1 1 d .
C111 C -0.6129(3) -0.5570(2) -0.5733(2) 0.0249(7) Uani 1 1 d .
H11N H -0.5659 -0.5094 -0.5858 0.030 Uiso 1 1 calc R
C87 C -0.5632(2) -1.2407(2) -1.1615(2) 0.0199(6) Uani 1 1 d .
H87A H -0.5213 -1.2062 -1.1342 0.030 Uiso 1 1 calc R
H87B H -0.5856 -1.2053 -1.2108 0.030 Uiso 1 1 calc R
H87C H -0.5169 -1.3012 -1.1878 0.030 Uiso 1 1 calc R
C62 C -0.6369(2) -0.8916(2) -0.8753(2) 0.0200(6) Uani 1 1 d .
H62 H -0.7067 -0.8662 -0.8251 0.024 Uiso 1 1 calc R
C26 C -0.0096(2) -0.5273(2) -1.6947(2) 0.0195(6) Uani 1 1 d .
H26C H 0.0215 -0.4947 -1.7498 0.029 Uiso 1 1 calc R
H26D H 0.0352 -0.5903 -1.6988 0.029 Uiso 1 1 calc R
H26E H -0.0096 -0.4935 -1.6387 0.029 Uiso 1 1 calc R
C61 C -0.6271(2) -0.9950(2) -0.89379(19) 0.0177(6) Uani 1 1 d .
H61A H -0.6307 -1.0265 -0.8348 0.021 Uiso 1 1 calc R
H61B H -0.5538 -1.0206 -0.9382 0.021 Uiso 1 1 calc R
C91 C -0.6356(2) -1.1317(2) -0.6324(2) 0.0175(6) Uani 1 1 d .
H91A H -0.6398 -1.0974 -0.6887 0.021 Uiso 1 1 calc R
H91B H -0.5603 -1.1367 -0.6269 0.021 Uiso 1 1 calc R
C104 C -0.6589(3) -0.8534(2) -0.4278(2) 0.0288(7) Uani 1 1 d .
C16 C -0.0697(3) -0.3136(2) -1.7714(2) 0.0243(6) Uani 1 1 d .
H16A H 0.0021 -0.3507 -1.7685 0.029 Uiso 1 1 calc R
H16B H -0.0551 -0.2738 -1.8251 0.029 Uiso 1 1 calc R
C115 C -0.8313(2) -1.0496(2) -0.5674(2) 0.0229(6) Uani 1 1 d .
H11O H -0.8360 -0.9914 -0.5996 0.034 Uiso 1 1 calc R
H11P H -0.8912 -1.0419 -0.5090 0.034 Uiso 1 1 calc R
H11Q H -0.8378 -1.0994 -0.6071 0.034 Uiso 1 1 calc R
C52 C -0.2587(3) -1.0844(3) -1.0672(2) 0.0266(7) Uani 1 1 d .
H52A H -0.2521 -1.1299 -1.0192 0.032 Uiso 1 1 calc R
H52B H -0.3263 -1.0355 -1.0427 0.032 Uiso 1 1 calc R
C28 C -0.0464(3) -0.1956(3) -1.6591(2) 0.0288(7) Uani 1 1 d .
C15 C -0.1411(2) -0.3804(2) -1.7879(2) 0.0208(6) Uani 1 1 d .
H15A H -0.0934 -0.4273 -1.8374 0.025 Uiso 1 1 calc R
H15B H -0.1985 -0.3440 -1.8132 0.025 Uiso 1 1 calc R
C57 C -0.3270(3) -0.7822(2) -0.9642(2) 0.0243(6) Uani 1 1 d .
H57A H -0.3611 -0.7264 -0.9897 0.036 Uiso 1 1 calc R
H57B H -0.3084 -0.7644 -0.9089 0.036 Uiso 1 1 calc R
H57C H -0.3788 -0.8239 -0.9472 0.036 Uiso 1 1 calc R
C114 C -0.8525(3) -1.2413(3) -0.4646(3) 0.0306(7) Uani 1 1 d .
H11R H -0.9047 -1.2061 -0.4090 0.046 Uiso 1 1 calc R
H11S H -0.8589 -1.3065 -0.4623 0.046 Uiso 1 1 calc R
H11T H -0.8691 -1.2152 -0.5204 0.046 Uiso 1 1 calc R
C55 C -0.0450(2) -0.6404(2) -1.2652(2) 0.0221(6) Uani 1 1 d .
H55A H -0.0443 -0.6957 -1.3015 0.033 Uiso 1 1 calc R
H55B H 0.0148 -0.6538 -1.2361 0.033 Uiso 1 1 calc R
H55C H -0.0347 -0.5890 -1.3064 0.033 Uiso 1 1 calc R
C85 C -0.8266(2) -1.0025(2) -0.8537(2) 0.0214(6) Uani 1 1 d .
H85A H -0.8295 -1.0582 -0.8177 0.032 Uiso 1 1 calc R
H85B H -0.8889 -0.9899 -0.8800 0.032 Uiso 1 1 calc R
H85C H -0.8309 -0.9493 -0.8129 0.032 Uiso 1 1 calc R
C46 C -0.1034(3) -1.0063(2) -1.0339(2) 0.0276(7) Uani 1 1 d .
H46A H -0.0276 -1.0005 -1.0682 0.033 Uiso 1 1 calc R
H46B H -0.0978 -1.0525 -0.9863 0.033 Uiso 1 1 calc R
C78 C -0.7074(2) -1.3767(2) -0.9595(2) 0.0183(6) Uani 1 1 d .
H78 H -0.7775 -1.3318 -0.9278 0.022 Uiso 1 1 calc R
C45 C -0.1676(3) -0.9114(2) -0.9839(2) 0.0238(6) Uani 1 1 d .
H45A H -0.1169 -0.8857 -0.9577 0.029 Uiso 1 1 calc R
H45B H -0.2278 -0.9237 -0.9305 0.029 Uiso 1 1 calc R
C103 C -0.6174(2) -0.8062(2) -0.5175(2) 0.0220(6) Uani 1 1 d .
H10C H -0.5513 -0.7837 -0.5125 0.026 Uiso 1 1 calc R
C56 C -0.0262(2) -0.8125(2) -1.1360(2) 0.0221(6) Uani 1 1 d .
H56A H 0.0235 -0.7688 -1.1456 0.033 Uiso 1 1 calc R
H56B H -0.0243 -0.8386 -1.1964 0.033 Uiso 1 1 calc R
H56C H -0.0023 -0.8627 -1.0985 0.033 Uiso 1 1 calc R
C60 C -0.4139(3) -1.0290(3) -1.2015(3) 0.0276(7) Uani 1 1 d .
H60A H -0.4380 -0.9870 -1.1457 0.041 Uiso 1 1 calc R
H60B H -0.4495 -1.0824 -1.1887 0.041 Uiso 1 1 calc R
H60C H -0.4344 -0.9959 -1.2528 0.041 Uiso 1 1 calc R
C65 C -0.7198(2) -0.9581(2) -1.01896(19) 0.0172(6) Uani 1 1 d .
H65 H -0.6450 -0.9797 -1.0642 0.021 Uiso 1 1 calc R
C117 C -0.5557(4) -0.9032(3) -0.4011(4) 0.0507(13) Uani 1 1 d .
H11U H -0.5186 -0.9583 -0.4430 0.076 Uiso 1 1 calc R
H11V H -0.5779 -0.9220 -0.3368 0.076 Uiso 1 1 calc R
H11W H -0.5051 -0.8607 -0.4064 0.076 Uiso 1 1 calc R
C89 C -0.7384(3) -1.4199(2) -0.7899(2) 0.0237(6) Uani 1 1 d .
H89A H -0.7883 -1.3588 -0.7738 0.036 Uiso 1 1 calc R
H89B H -0.6998 -1.4347 -0.7425 0.036 Uiso 1 1 calc R
H89C H -0.7811 -1.4672 -0.7925 0.036 Uiso 1 1 calc R
C43 C -0.2588(2) -0.8816(2) -1.1094(2) 0.0182(6) Uani 1 1 d .
H43 H -0.3239 -0.9062 -1.0728 0.022 Uiso 1 1 calc R
C27 C -0.3062(2) -0.4464(2) -1.7277(2) 0.0187(6) Uani 1 1 d .
H27C H -0.3475 -0.4816 -1.6796 0.028 Uiso 1 1 calc R
H27D H -0.2857 -0.4802 -1.7883 0.028 Uiso 1 1 calc R
H27E H -0.3522 -0.3852 -1.7299 0.028 Uiso 1 1 calc R
C2 C -0.2428(3) -0.7941(2) -1.4726(2) 0.0199(6) Uani 1 1 d .
H2A H -0.1742 -0.8204 -1.4551 0.024 Uiso 1 1 calc R
C83 C -0.7125(3) -0.8061(2) -1.0975(2) 0.0263(7) Uani 1 1 d .
H83A H -0.6465 -0.8418 -1.1429 0.039 Uiso 1 1 calc R
H83B H -0.7032 -0.7425 -1.0894 0.039 Uiso 1 1 calc R
H83C H -0.7769 -0.8045 -1.1199 0.039 Uiso 1 1 calc R
C1 C -0.2493(2) -0.6913(2) -1.48833(18) 0.0163(6) Uani 1 1 d .
H1A H -0.2456 -0.6600 -1.4315 0.020 Uiso 1 1 calc R
H1B H -0.3217 -0.6643 -1.4978 0.020 Uiso 1 1 calc R
C96 C -0.7895(3) -1.0776(3) -0.3706(2) 0.0294(7) Uani 1 1 d .
H96A H -0.8657 -1.0563 -0.3745 0.035 Uiso 1 1 calc R
H96B H -0.7923 -1.1173 -0.3168 0.035 Uiso 1 1 calc R
C67 C -0.7551(2) -1.0857(2) -1.1086(2) 0.0214(6) Uani 1 1 d .
H67A H -0.6831 -1.0897 -1.1561 0.026 Uiso 1 1 calc R
H67B H -0.8068 -1.1020 -1.1402 0.026 Uiso 1 1 calc R
C29 C -0.1177(3) -0.2758(2) -1.4506(2) 0.0252(7) Uani 1 1 d .
H29A H -0.0747 -0.3394 -1.4547 0.038 Uiso 1 1 calc R
H29B H -0.1549 -0.2558 -1.3851 0.038 Uiso 1 1 calc R
H29C H -0.0685 -0.2342 -1.4785 0.038 Uiso 1 1 calc R
C76 C -0.7914(3) -1.3823(2) -1.0857(2) 0.0235(6) Uani 1 1 d .
H76A H -0.8643 -1.3488 -1.0462 0.028 Uiso 1 1 calc R
H76B H -0.8041 -1.4227 -1.1322 0.028 Uiso 1 1 calc R
C31 C -0.2404(2) -0.5533(2) -1.2331(2) 0.0181(6) Uani 1 1 d .
H31A H -0.2397 -0.5871 -1.2901 0.022 Uiso 1 1 calc R
H31B H -0.3153 -0.5457 -1.1889 0.022 Uiso 1 1 calc R
C32 C -0.2173(2) -0.4571(2) -1.2582(2) 0.0192(6) Uani 1 1 d .
H32 H -0.1479 -0.4634 -1.3109 0.023 Uiso 1 1 calc R
C59 C -0.1320(3) -1.0061(2) -1.3403(2) 0.0253(7) Uani 1 1 d .
H59A H -0.0906 -0.9563 -1.3531 0.038 Uiso 1 1 calc R
H59B H -0.1666 -1.0112 -1.3897 0.038 Uiso 1 1 calc R
H59C H -0.0816 -1.0651 -1.3382 0.038 Uiso 1 1 calc R
C23 C -0.1640(3) -0.8825(2) -1.7308(2) 0.0241(6) Uani 1 1 d .
H23A H -0.2272 -0.8446 -1.7465 0.036 Uiso 1 1 calc R
H23B H -0.1778 -0.9448 -1.7164 0.036 Uiso 1 1 calc R
H23C H -0.0976 -0.8873 -1.7837 0.036 Uiso 1 1 calc R
C25 C -0.0473(2) -0.6888(2) -1.5468(2) 0.0193(6) Uani 1 1 d .
H25C H -0.0405 -0.6322 -1.5167 0.029 Uiso 1 1 calc R
H25D H 0.0148 -0.7064 -1.6033 0.029 Uiso 1 1 calc R
H25E H -0.0467 -0.7392 -1.5039 0.029 Uiso 1 1 calc R
C105 C -0.7159(6) -0.7729(3) -0.3514(3) 0.0612(17) Uani 1 1 d .
H10D H -0.7754 -0.7954 -0.3051 0.073 Uiso 1 1 calc R
H10E H -0.6606 -0.7662 -0.3193 0.073 Uiso 1 1 calc R
C107 C -0.7113(3) -0.6430(3) -0.4639(3) 0.0372(9) Uani 1 1 d .
C72 C -0.5875(2) -1.2807(2) -0.94066(19) 0.0174(6) Uani 1 1 d .
C17 C -0.1224(3) -0.2517(2) -1.6830(2) 0.0238(6) Uani 1 1 d .
C106 C -0.7634(6) -0.6805(3) -0.3709(3) 0.073(2) Uani 1 1 d .
H10F H -0.7622 -0.6373 -0.3212 0.087 Uiso 1 1 calc R
H10G H -0.8417 -0.6784 -0.3661 0.087 Uiso 1 1 calc R
C47 C -0.1551(2) -1.0433(2) -1.1022(2) 0.0215(6) Uani 1 1 d .

loop_
_atom_site_aniso_label
_atom_site_aniso_U_11
_atom_site_aniso_U_22
_atom_site_aniso_U_33
_atom_site_aniso_U_23
_atom_site_aniso_U_13
_atom_site_aniso_U_12
O2 0.0207(10) 0.0231(12) 0.0318(11) -0.0034(9) -0.0118(9) -0.0080(9)
O15 0.0165(9) 0.0172(11) 0.0218(9) -0.0024(8) -0.0078(7) -0.0022(8)
O14 0.0194(10) 0.0223(12) 0.0277(11) 0.0063(9) -0.0050(8) -0.0072(9)
O7 0.0255(10) 0.0220(12) 0.0212(10) 0.0029(8) -0.0100(8) -0.0038(9)
O13 0.0282(11) 0.0260(13) 0.0259(11) -0.0005(9) -0.0124(9) -0.0106(9)
O19 0.0271(11) 0.0212(12) 0.0221(10) -0.0037(9) -0.0119(8) -0.0034(9)
O12 0.0233(11) 0.0183(12) 0.0403(13) -0.0007(10) -0.0109(9) -0.0035(9)
O3 0.0156(9) 0.0167(11) 0.0228(9) 0.0014(8) -0.0082(7) -0.0017(8)
O9 0.0152(9) 0.0206(11) 0.0231(10) 0.0054(8) -0.0069(8) -0.0013(8)
O11 0.0230(12) 0.0306(14) 0.0457(14) -0.0017(11) -0.0119(10) -0.0006(10)
O16 0.0221(9) 0.0141(11) 0.0200(9) 0.0012(8) -0.0101(8) -0.0039(8)
O18 0.0290(12) 0.0234(12) 0.0331(12) 0.0024(10) -0.0086(9) -0.0122(10)
O22 0.0199(10) 0.0158(11) 0.0276(10) -0.0021(8) -0.0096(8) -0.0046(8)
O21 0.0184(10) 0.0186(12) 0.0301(11) -0.0083(9) -0.0111(8) 0.0010(8)
O10 0.0205(9) 0.0156(11) 0.0219(9) 0.0023(8) -0.0099(8) -0.0034(8)
O17 0.0276(12) 0.0417(15) 0.0310(12) 0.0042(11) -0.0054(9) -0.0168(11)
O6 0.0411(14) 0.0241(13) 0.0447(14) 0.0068(11) -0.0207(11) -0.0182(11)
O8 0.0229(10) 0.0260(13) 0.0223(10) -0.0047(9) -0.0074(8) 0.0017(9)
O4 0.0210(10) 0.0163(11) 0.0222(10) -0.0019(8) -0.0095(8) -0.0046(8)
O20 0.0200(10) 0.0308(13) 0.0232(10) 0.0018(9) -0.0090(8) 0.0039(9)
O26 0.0275(11) 0.0301(14) 0.0332(12) -0.0067(10) -0.0138(9) -0.0009(10)
O1 0.0275(11) 0.0216(12) 0.0229(10) 0.0038(9) -0.0081(8) -0.0061(9)
C51 0.0234(15) 0.0219(17) 0.0329(16) 0.0045(13) -0.0105(12) -0.0082(13)
O27 0.0263(11) 0.0339(14) 0.0249(10) 0.0032(10) -0.0067(9) 0.0014(10)
C39 0.0170(12) 0.0186(15) 0.0166(12) 0.0005(11) -0.0062(10) -0.0049(11)
O5 0.0346(14) 0.0387(16) 0.0410(14) 0.0040(12) -0.0146(11) -0.0216(12)
C8 0.0179(13) 0.0143(15) 0.0181(13) 0.0012(11) -0.0077(10) -0.0036(11)
C70 0.0148(12) 0.0154(15) 0.0187(12) -0.0007(11) -0.0063(10) -0.0028(10)
C41 0.0161(12) 0.0183(15) 0.0204(13) 0.0008(11) -0.0079(10) -0.0042(11)
C3 0.0224(14) 0.0143(15) 0.0261(14) 0.0025(12) -0.0091(11) -0.0032(11)
C12 0.0143(12) 0.0160(15) 0.0192(13) -0.0001(11) -0.0085(10) -0.0016(11)
O28 0.0323(12) 0.0337(15) 0.0368(13) 0.0064(11) -0.0113(10) -0.0080(11)
C90 0.0257(15) 0.0171(16) 0.0382(17) -0.0004(13) -0.0077(13) 0.0014(13)
C35 0.0208(13) 0.0186(15) 0.0184(13) -0.0026(11) -0.0095(10) -0.0019(11)
C113 0.0362(17) 0.0267(19) 0.0244(15) 0.0082(13) -0.0094(13) -0.0047(14)
C110 0.0210(14) 0.0177(15) 0.0231(13) 0.0027(12) -0.0070(11) -0.0059(12)
O23 0.0488(19) 0.0215(16) 0.122(3) 0.0080(19) 0.039(2) 0.0032(14)
C7 0.0202(13) 0.0209(16) 0.0186(13) -0.0012(11) -0.0077(10) -0.0052(11)
O24 0.0282(12) 0.0172(12) 0.0473(14) 0.0011(11) 0.0040(10) -0.0032(10)
C34 0.0211(14) 0.0217(16) 0.0249(14) -0.0025(12) -0.0124(11) -0.0064(12)
C97 0.0408(18) 0.0281(19) 0.0171(14) -0.0024(13) -0.0110(13) 0.0060(15)
C54 0.0215(15) 0.0276(18) 0.0406(18) 0.0024(14) -0.0142(13) -0.0108(13)
C10 0.0159(12) 0.0156(15) 0.0171(12) 0.0012(11) -0.0064(10) -0.0012(10)
C64 0.0189(13) 0.0176(16) 0.0228(13) 0.0018(11) -0.0065(11) -0.0013(11)
C69 0.0184(12) 0.0154(15) 0.0162(12) 0.0024(10) -0.0073(10) -0.0017(11)
C63 0.0196(14) 0.0146(15) 0.0261(14) -0.0036(11) -0.0085(11) -0.0033(11)
C42 0.0165(13) 0.0200(16) 0.0193(13) 0.0003(11) -0.0077(10) -0.0034(11)
C18 0.0229(14) 0.0159(15) 0.0257(14) -0.0005(12) -0.0135(11) -0.0037(12)
C93 0.0181(13) 0.0169(15) 0.0295(15) -0.0005(12) -0.0103(11) -0.0024(11)
C9 0.0154(12) 0.0167(15) 0.0131(12) -0.0020(10) -0.0050(9) -0.0013(10)
C98 0.0260(15) 0.0212(16) 0.0188(13) -0.0022(12) -0.0079(11) 0.0033(12)
C38 0.0214(14) 0.0195(16) 0.0195(13) 0.0016(11) -0.0097(11) -0.0029(12)
C99 0.0204(13) 0.0196(16) 0.0160(12) -0.0014(11) -0.0104(10) -0.0032(11)
C37 0.0232(14) 0.0265(18) 0.0215(14) -0.0002(12) -0.0115(11) -0.0026(12)
C71 0.0150(12) 0.0156(15) 0.0148(12) 0.0001(10) -0.0061(10) -0.0019(11)
C50 0.0230(14) 0.0186(16) 0.0247(14) -0.0017(12) -0.0064(11) -0.0061(12)
C94 0.0207(14) 0.0266(17) 0.0215(14) 0.0063(12) -0.0072(11) -0.0041(12)
C86 0.0129(12) 0.0253(17) 0.0240(14) -0.0022(12) -0.0067(10) -0.0026(11)
C21 0.0336(17) 0.0209(18) 0.0401(18) 0.0051(14) -0.0173(14) -0.0129(14)
C40 0.0179(13) 0.0177(15) 0.0203(13) 0.0007(11) -0.0105(11) -0.0058(11)
C5 0.0152(12) 0.0172(15) 0.0147(12) -0.0001(10) -0.0072(10) -0.0032(10)
C6 0.0183(13) 0.0199(16) 0.0193(13) -0.0024(11) -0.0043(10) -0.0015(11)
C102 0.0161(13) 0.0192(16) 0.0233(13) -0.0016(12) -0.0100(11) -0.0037(11)
C36 0.0263(15) 0.0218(17) 0.0249(14) -0.0038(12) -0.0148(12) -0.0041(12)
C53 0.0435(19) 0.0226(18) 0.0317(17) -0.0042(14) -0.0204(15) -0.0079(15)
C33 0.0177(13) 0.0228(16) 0.0218(14) 0.0039(12) -0.0059(11) -0.0037(12)
C109 0.0186(13) 0.0140(15) 0.0333(15) -0.0034(12) -0.0110(12) -0.0009(11)
C66 0.0205(13) 0.0211(16) 0.0242(14) 0.0030(12) -0.0099(11) -0.0026(12)
C74 0.0189(13) 0.0199(16) 0.0169(12) -0.0012(11) -0.0072(10) -0.0063(11)
C116 0.0245(15) 0.0279(19) 0.0261(15) 0.0011(13) 0.0018(12) 0.0080(13)
C11 0.0185(12) 0.0151(14) 0.0158(12) 0.0011(10) -0.0095(10) -0.0057(11)
C20 0.0289(16) 0.0161(16) 0.0351(17) -0.0029(13) -0.0139(13) -0.0043(13)
C4 0.0171(13) 0.0155(15) 0.0238(14) -0.0036(11) -0.0093(11) 0.0000(11)
C77 0.0217(14) 0.0213(16) 0.0241(14) -0.0026(12) -0.0069(11) -0.0105(12)
C68 0.0142(12) 0.0202(16) 0.0190(13) 0.0015(11) -0.0075(10) -0.0037(11)
C30 0.0277(16) 0.0161(17) 0.051(2) -0.0052(15) -0.0142(15) 0.0034(13)
C92 0.0201(13) 0.0182(15) 0.0245(14) -0.0013(12) -0.0138(11) -0.0046(11)
C49 0.0207(13) 0.0142(15) 0.0249(14) 0.0007(11) -0.0085(11) -0.0008(11)
C101 0.0206(13) 0.0161(15) 0.0185(13) -0.0003(11) -0.0099(10) -0.0043(11)
C73 0.0179(13) 0.0149(15) 0.0206(13) -0.0025(11) -0.0057(10) -0.0038(11)
O25 0.0349(13) 0.0387(15) 0.0332(12) -0.0032(11) -0.0137(10) -0.0123(11)
C48 0.0164(13) 0.0161(15) 0.0263(14) 0.0016(12) -0.0081(11) -0.0053(11)
C80 0.0276(15) 0.0140(15) 0.0249(14) 0.0013(11) -0.0059(12) -0.0032(12)
C84 0.0197(14) 0.0175(16) 0.0334(16) -0.0024(13) -0.0077(12) 0.0014(12)
C108 0.0157(13) 0.0145(15) 0.0364(17) 0.0006(13) -0.0085(12) -0.0040(11)
C19 0.0208(13) 0.0176(16) 0.0253(14) 0.0007(12) -0.0111(11) -0.0038(12)
C82 0.0263(15) 0.0255(17) 0.0225(14) -0.0041(12) -0.0034(12) -0.0118(13)
C119 0.0274(16) 0.0242(18) 0.0469(19) -0.0044(15) -0.0215(15) -0.0009(14)
C58 0.0255(15) 0.0181(16) 0.0344(16) 0.0037(13) -0.0156(13) -0.0018(13)
C75 0.0247(14) 0.0235(17) 0.0207(13) -0.0042(12) -0.0105(11) -0.0078(12)
C14 0.0147(12) 0.0160(15) 0.0209(13) 0.0044(11) -0.0068(10) -0.0061(11)
C81 0.0260(15) 0.0196(17) 0.0277(15) -0.0036(13) -0.0027(12) -0.0079(13)
C88 0.0291(16) 0.0261(18) 0.0250(15) -0.0016(13) -0.0069(12) -0.0132(14)
C22 0.0353(17) 0.0219(17) 0.0277(15) 0.0069(13) -0.0150(13) -0.0115(14)
C112 0.066(3) 0.026(2) 0.0316(17) 0.0031(15) -0.0218(17) -0.0279(19)
C118 0.041(2) 0.0116(17) 0.065(3) -0.0033(17) 0.022(2) 0.0006(15)
C100 0.0195(13) 0.0178(15) 0.0189(13) 0.0005(11) -0.0082(10) -0.0044(11)
C79 0.0221(13) 0.0160(15) 0.0224(14) -0.0007(11) -0.0078(11) -0.0055(11)
C120 0.0211(16) 0.0215(18) 0.057(2) 0.0023(16) 0.0065(15) -0.0085(13)
C95 0.0181(13) 0.0225(16) 0.0179(13) 0.0017(11) -0.0078(10) -0.0008(11)
C24 0.0235(14) 0.0202(16) 0.0272(15) -0.0031(12) -0.0089(12) 0.0038(12)
C13 0.0195(13) 0.0130(15) 0.0237(14) 0.0031(11) -0.0111(11) -0.0031(11)
C44 0.0208(13) 0.0200(16) 0.0197(13) 0.0047(12) -0.0065(11) -0.0004(12)
C111 0.0240(15) 0.0218(17) 0.0305(16) -0.0017(13) -0.0065(12) -0.0103(13)
C87 0.0203(13) 0.0202(16) 0.0202(13) -0.0010(11) -0.0070(11) -0.0051(12)
C62 0.0181(13) 0.0213(16) 0.0216(13) -0.0029(12) -0.0065(11) -0.0054(11)
C26 0.0156(13) 0.0203(16) 0.0219(13) 0.0024(11) -0.0043(10) -0.0038(11)
C61 0.0200(13) 0.0190(15) 0.0163(12) 0.0012(11) -0.0086(10) -0.0042(11)
C91 0.0193(13) 0.0177(15) 0.0194(13) 0.0014(11) -0.0096(10) -0.0069(11)
C104 0.0464(19) 0.0158(16) 0.0289(16) -0.0046(13) -0.0246(15) 0.0025(14)
C16 0.0260(15) 0.0243(17) 0.0247(15) 0.0062(12) -0.0066(12) -0.0115(13)
C115 0.0193(14) 0.0255(17) 0.0284(15) 0.0083(13) -0.0128(12) -0.0070(12)
C52 0.0285(16) 0.0251(18) 0.0310(16) 0.0106(14) -0.0121(13) -0.0116(14)
C28 0.0401(19) 0.0240(18) 0.0290(16) 0.0075(13) -0.0156(14) -0.0143(15)
C15 0.0249(14) 0.0211(16) 0.0201(13) 0.0039(11) -0.0106(11) -0.0079(12)
C57 0.0227(14) 0.0253(17) 0.0228(14) 0.0012(12) -0.0044(11) -0.0036(13)
C114 0.0228(15) 0.030(2) 0.0392(18) 0.0110(15) -0.0079(13) -0.0081(14)
C55 0.0207(14) 0.0196(16) 0.0263(14) -0.0023(12) -0.0070(11) -0.0050(12)
C85 0.0193(13) 0.0217(16) 0.0208(13) -0.0003(12) -0.0032(11) -0.0026(12)
C46 0.0292(16) 0.0256(18) 0.0312(16) 0.0050(13) -0.0164(13) -0.0022(14)
C78 0.0181(13) 0.0178(15) 0.0191(13) -0.0002(11) -0.0052(10) -0.0040(11)
C45 0.0272(15) 0.0236(17) 0.0253(14) 0.0045(13) -0.0160(12) -0.0037(13)
C103 0.0167(13) 0.0187(16) 0.0322(16) -0.0087(13) -0.0137(11) 0.0026(11)
C56 0.0208(14) 0.0226(17) 0.0267(14) 0.0007(12) -0.0140(12) -0.0030(12)
C60 0.0230(15) 0.0229(17) 0.0422(18) 0.0014(14) -0.0141(13) -0.0103(13)
C65 0.0167(12) 0.0164(15) 0.0177(12) 0.0008(11) -0.0055(10) -0.0015(11)
C117 0.077(3) 0.023(2) 0.080(3) 0.008(2) -0.067(3) -0.011(2)
C89 0.0264(15) 0.0232(17) 0.0212(14) 0.0024(12) -0.0065(12) -0.0050(13)
C43 0.0169(12) 0.0163(15) 0.0217(13) 0.0052(11) -0.0069(10) -0.0027(11)
C27 0.0200(13) 0.0177(15) 0.0216(13) -0.0010(11) -0.0118(11) -0.0026(11)
C2 0.0245(14) 0.0174(16) 0.0200(13) 0.0022(11) -0.0100(11) -0.0039(12)
C83 0.0283(15) 0.0201(17) 0.0303(16) 0.0055(13) -0.0099(12) -0.0031(13)
C1 0.0172(12) 0.0165(15) 0.0161(12) -0.0006(10) -0.0072(10) -0.0020(11)
C96 0.0339(17) 0.0269(19) 0.0201(14) 0.0036(13) -0.0026(12) 0.0020(14)
C67 0.0232(14) 0.0233(17) 0.0207(13) 0.0004(12) -0.0129(11) -0.0019(12)
C29 0.0263(15) 0.0250(18) 0.0294(15) -0.0007(13) -0.0151(12) -0.0070(13)
C76 0.0227(14) 0.0265(18) 0.0265(14) -0.0015(13) -0.0111(12) -0.0113(13)
C31 0.0216(13) 0.0167(15) 0.0191(13) 0.0000(11) -0.0093(11) -0.0063(11)
C32 0.0207(13) 0.0182(15) 0.0193(13) 0.0031(11) -0.0066(11) -0.0045(11)
C59 0.0282(15) 0.0215(17) 0.0253(15) 0.0002(12) -0.0062(12) -0.0051(13)
C23 0.0309(16) 0.0197(16) 0.0244(14) -0.0016(12) -0.0114(12) -0.0065(13)
C25 0.0156(12) 0.0159(15) 0.0281(14) 0.0007(11) -0.0103(11) -0.0014(11)
C105 0.132(5) 0.019(2) 0.0186(16) -0.0019(14) -0.009(2) -0.003(2)
C107 0.048(2) 0.0187(18) 0.0313(17) -0.0033(14) 0.0084(15) -0.0061(16)
C72 0.0166(13) 0.0173(15) 0.0184(12) 0.0022(11) -0.0069(10) -0.0015(11)
C17 0.0273(15) 0.0240(17) 0.0265(15) 0.0027(13) -0.0140(12) -0.0109(13)
C106 0.123(5) 0.024(2) 0.036(2) -0.0048(18) 0.028(3) -0.010(3)
C47 0.0233(14) 0.0137(15) 0.0323(16) 0.0029(12) -0.0159(12) -0.0037(12)

loop_
_atom_type_symbol
_atom_type_description
_atom_type_scat_dispersion_real
_atom_type_scat_dispersion_imag
_atom_type_scat_source
C C 0.0181 0.0091 'International Tables Vol C Tables 4.2.6.8 and 6.1.1.4'
H H 0.0000 0.0000 'International Tables Vol C Tables 4.2.6.8 and 6.1.1.4'
O O 0.0492 0.0322 'International Tables Vol C Tables 4.2.6.8 and 6.1.1.4'

loop_
_geom_angle_atom_site_label_1
_geom_angle_atom_site_label_2
_geom_angle_atom_site_label_3
_geom_angle
C3 O2 H2 109.5
C72 O15 H15 109.5
C63 O14 H14 109.5
C32 O7 H7 109.5
C62 O13 H13A 109.5
C92 O19 H19 109.5
C58 O12 C51 109.3(3)
C12 O3 H3 109.5
C42 O9 H9A 109.5
C72 O16 C79 112.4(2)
C88 O18 C81 109.0(2)
C109 O22 C102 112.1(2)
C102 O21 H21A 109.5
C49 O10 C42 112.1(2)
C28 O6 C21 108.6(3)
C33 O8 H8 109.5
C19 O4 C12 112.2(2)
C93 O20 H20A 109.5
H26A O26 H26B 108.4
C2 O1 H1 109.5
O12 C51 H51 110.5
O12 C51 C50 109.0(3)
O12 C51 C52 102.0(3)
C50 C51 H51 110.5
C52 C51 H51 110.5
C52 C51 C50 114.1(3)
H27A O27 H27B 113.9
C41 C39 H39 105.0
C41 C39 C38 111.0(2)
C41 C39 C40 112.8(2)
C38 C39 H39 105.0
C40 C39 H39 105.0
C40 C39 C38 116.8(2)
C7 C8 C9 109.4(2)
C7 C8 C14 110.2(2)
C9 C8 C14 107.2(2)
C26 C8 C7 105.2(2)
C26 C8 C9 112.6(2)
C26 C8 C14 112.1(2)
C61 C70 C69 107.3(2)
C61 C70 C85 108.0(2)
C61 C70 C65 107.6(2)
C85 C70 C69 111.8(2)
C85 C70 C65 115.1(2)
C65 C70 C69 106.6(2)
C39 C41 H41A 109.7
C39 C41 H41B 109.7
H41A C41 H41B 108.2
C42 C41 C39 110.0(2)
C42 C41 H41A 109.7
C42 C41 H41B 109.7
O2 C3 H3A 109.3
O2 C3 C4 110.7(2)
O2 C3 C2 105.4(2)
C4 C3 H3A 109.3
C2 C3 H3A 109.3
C2 C3 C4 112.7(3)
O3 C12 O4 107.8(2)
O3 C12 C11 106.6(2)
O3 C12 C13 116.2(2)
O4 C12 C11 111.3(2)
O4 C12 C13 103.0(2)
C11 C12 C13 112.0(2)
H28A O28 H28B 107.5
H90A C90 H90B 109.5
H90A C90 H90C 109.5
H90B C90 H90C 109.5
C80 C90 H90A 109.5
C80 C90 H90B 109.5
C80 C90 H90C 109.5
C34 C35 H35 104.7
C40 C35 H35 104.7
C40 C35 C34 116.0(2)
C36 C35 H35 104.7
C36 C35 C34 114.7(2)
C36 C35 C40 110.6(2)
H11C C113 H11D 109.5
H11C C113 H11E 109.5
H11D C113 H11E 109.5
C94 C113 H11C 109.5
C94 C113 H11D 109.5
C94 C113 H11E 109.5
C109 C110 H11 106.4
C120 C110 H11 106.4
C120 C110 C109 114.0(3)
C120 C110 C111 111.3(3)
C111 C110 H11 106.4
C111 C110 C109 111.7(2)
C8 C7 H7A 108.9
C8 C7 H7B 108.9
H7A C7 H7B 107.7
C6 C7 C8 113.3(2)
C6 C7 H7A 108.9
C6 C7 H7B 108.9
C118 O24 C111 110.0(3)
C54 C34 C35 114.6(3)
C54 C34 C53 106.7(3)
C53 C34 C35 109.5(3)
C33 C34 C35 109.4(2)
C33 C34 C54 108.1(3)
C33 C34 C53 108.3(3)
H97A C97 H97B 107.7
C98 C97 H97A 108.8
C98 C97 H97B 108.8
C96 C97 H97A 108.8
C96 C97 H97B 108.8
C96 C97 C98 113.8(3)
C34 C54 H54A 109.5
C34 C54 H54B 109.5
C34 C54 H54C 109.5
H54A C54 H54B 109.5
H54A C54 H54C 109.5
H54B C54 H54C 109.5
C5 C10 C9 106.7(2)
C1 C10 C9 107.0(2)
C1 C10 C5 107.2(2)
C25 C10 C9 111.9(2)
C25 C10 C5 115.0(2)
C25 C10 C1 108.6(2)
C63 C64 C65 107.6(2)
C84 C64 C63 110.1(3)
C84 C64 C65 115.2(3)
C84 C64 C83 106.1(2)
C83 C64 C63 107.8(3)
C83 C64 C65 109.7(3)
C70 C69 H69 104.5
C71 C69 C70 112.3(2)
C71 C69 H69 104.5
C71 C69 C68 111.6(2)
C68 C69 C70 117.9(2)
C68 C69 H69 104.5
O14 C63 C64 110.2(2)
O14 C63 H63 109.3
O14 C63 C62 106.1(2)
C64 C63 H63 109.3
C62 C63 C64 112.6(3)
C62 C63 H63 109.3
O9 C42 O10 108.2(2)
O9 C42 C41 111.5(3)
O9 C42 C43 110.9(2)
O10 C42 C41 110.3(2)
O10 C42 C43 103.4(2)
C41 C42 C43 112.1(2)
C19 C18 H18 108.2
C13 C18 H18 108.2
C13 C18 C19 103.3(2)
C13 C18 C17 110.2(2)
C17 C18 H18 108.2
C17 C18 C19 118.4(3)
O20 C93 H93 108.5
O20 C93 C94 110.2(2)
O20 C93 C92 106.5(2)
C94 C93 H93 108.4
C92 C93 H93 108.4
C92 C93 C94 114.6(2)
C8 C9 C10 117.9(2)
C8 C9 H9 104.4
C10 C9 H9 104.4
C11 C9 C8 111.5(2)
C11 C9 C10 112.6(2)
C11 C9 H9 104.4
C97 C98 C99 107.7(2)
C97 C98 C104 110.0(3)
C99 C98 C104 107.9(3)
C116 C98 C97 106.5(3)
C116 C98 C99 113.4(3)
C116 C98 C104 111.3(3)
C39 C38 C44 107.6(2)
C37 C38 C39 107.7(2)
C37 C38 C44 110.8(2)
C37 C38 C56 106.7(2)
C56 C38 C39 113.0(2)
C56 C38 C44 111.0(3)
C98 C99 H99 104.7
C98 C99 C100 117.4(3)
C101 C99 C98 111.1(2)
C101 C99 H99 104.7
C101 C99 C100 112.8(2)
C100 C99 H99 104.7
C38 C37 H37A 108.8
C38 C37 H37B 108.8
H37A C37 H37B 107.6
C36 C37 C38 114.0(3)
C36 C37 H37A 108.8
C36 C37 H37B 108.8
C69 C71 H71A 109.8
C69 C71 H71B 109.8
H71A C71 H71B 108.3
C72 C71 C69 109.2(2)
C72 C71 H71A 109.8
C72 C71 H71B 109.8
C51 C50 H50 106.2
C51 C50 C49 112.1(3)
C49 C50 H50 106.2
C60 C50 C51 110.8(3)
C60 C50 H50 106.2
C60 C50 C49 114.6(3)
C113 C94 C93 107.9(3)
C113 C94 C95 109.7(3)
C93 C94 C95 109.4(3)
C114 C94 C113 107.2(3)
C114 C94 C93 107.9(3)
C114 C94 C95 114.5(3)
H86A C86 H86B 109.5
H86A C86 H86C 109.5
H86B C86 H86C 109.5
C68 C86 H86A 109.5
C68 C86 H86B 109.5
C68 C86 H86C 109.5
O6 C21 H21 110.1
O6 C21 C20 109.9(3)
O6 C21 C22 101.9(3)
C20 C21 H21 110.1
C22 C21 H21 110.1
C22 C21 C20 114.5(3)
C35 C40 C39 107.4(2)
C55 C40 C39 111.9(2)
C55 C40 C35 114.7(2)
C55 C40 C31 108.0(2)
C31 C40 C39 107.7(2)
C31 C40 C35 106.8(2)
C10 C5 H5 104.2
C10 C5 C4 116.5(2)
C6 C5 C10 110.9(2)
C6 C5 H5 104.2
C6 C5 C4 115.1(2)
C4 C5 H5 104.2
C7 C6 C5 109.7(2)
C7 C6 H6A 109.7
C7 C6 H6B 109.7
C5 C6 H6A 109.7
C5 C6 H6B 109.7
H6A C6 H6B 108.2
O22 C102 C101 110.7(2)
O22 C102 C103 103.8(2)
O21 C102 O22 107.7(2)
O21 C102 C101 111.5(2)
O21 C102 C103 110.6(2)
C101 C102 C103 112.1(2)
C35 C36 H36A 109.7
C35 C36 H36B 109.7
C37 C36 C35 109.9(3)
C37 C36 H36A 109.7
C37 C36 H36B 109.7
H36A C36 H36B 108.2
C34 C53 H53A 109.5
C34 C53 H53B 109.5
C34 C53 H53C 109.5
H53A C53 H53B 109.5
H53A C53 H53C 109.5
H53B C53 H53C 109.5
O8 C33 C34 110.5(2)
O8 C33 H33 108.2
O8 C33 C32 106.4(2)
C34 C33 H33 108.2
C32 C33 C34 115.2(3)
C32 C33 H33 108.2
O22 C109 C110 110.9(2)
O22 C109 C108 103.6(2)
O22 C109 C119 106.5(3)
C108 C109 C110 115.1(3)
C119 C109 C110 108.2(3)
C119 C109 C108 112.2(3)
H66A C66 H66B 108.2
C65 C66 H66A 109.7
C65 C66 H66B 109.7
C65 C66 C67 109.8(2)
C67 C66 H66A 109.7
C67 C66 H66B 109.7
C73 C74 C68 112.5(2)
C73 C74 C75 107.5(2)
C73 C74 C87 106.2(2)
C75 C74 C68 115.0(2)
C87 C74 C68 110.8(2)
C87 C74 C75 104.0(2)
C98 C116 H11F 109.5
C98 C116 H11G 109.5
C98 C116 H11H 109.5
H11F C116 H11G 109.5
H11F C116 H11H 109.5
H11G C116 H11H 109.5
C12 C11 C9 109.3(2)
C12 C11 H11A 109.8
C12 C11 H11B 109.8
C9 C11 H11A 109.8
C9 C11 H11B 109.8
H11A C11 H11B 108.3
C21 C20 H20 106.6
C21 C20 C19 111.5(3)
C30 C20 C21 110.5(3)
C30 C20 H20 106.6
C30 C20 C19 114.5(3)
C19 C20 H20 106.6
C3 C4 C5 107.2(2)
C3 C4 C23 108.0(3)
C24 C4 C3 110.0(2)
C24 C4 C5 114.9(3)
C24 C4 C23 107.2(2)
C23 C4 C5 109.4(2)
C88 C77 C82 98.8(3)
C88 C77 C78 107.3(2)
C78 C77 C82 109.8(2)
C76 C77 C82 120.3(3)
C76 C77 C88 113.6(3)
C76 C77 C78 106.4(3)
C69 C68 C74 107.7(2)
C69 C68 C67 108.9(2)
C86 C68 C69 112.7(2)
C86 C68 C74 111.9(2)
C86 C68 C67 105.4(2)
C67 C68 C74 110.3(2)
C20 C30 H30A 109.5
C20 C30 H30B 109.5
C20 C30 H30C 109.5
H30A C30 H30B 109.5
H30A C30 H30C 109.5
H30B C30 H30C 109.5
O19 C92 C93 106.8(2)
O19 C92 H92 110.1
O19 C92 C91 107.4(2)
C93 C92 H92 110.1
C93 C92 C91 112.4(2)
C91 C92 H92 110.1
O10 C49 C50 110.8(2)
O10 C49 C48 103.7(2)
O10 C49 C59 106.8(2)
C48 C49 C50 114.3(3)
C59 C49 C50 108.4(3)
C59 C49 C48 112.6(3)
C99 C101 H10A 109.9
C99 C101 H10B 109.9
C102 C101 C99 109.1(2)
C102 C101 H10A 109.9
C102 C101 H10B 109.9
H10A C101 H10B 108.3
C74 C73 H73 106.7
C78 C73 C74 115.3(2)
C78 C73 H73 106.7
C78 C73 C72 102.2(2)
C72 C73 C74 118.6(2)
C72 C73 H73 106.7
H25A O25 H25B 107.0
C49 C48 H48 108.2
C43 C48 C49 104.3(2)
C43 C48 H48 108.2
C47 C48 C49 117.9(3)
C47 C48 H48 108.2
C47 C48 C43 109.9(2)
C90 C80 H80 106.5
C90 C80 C81 110.7(3)
C90 C80 C79 114.4(3)
C81 C80 H80 106.5
C81 C80 C79 111.7(3)
C79 C80 H80 106.5
C64 C84 H84A 109.5
C64 C84 H84B 109.5
C64 C84 H84C 109.5
H84A C84 H84B 109.5
H84A C84 H84C 109.5
H84B C84 H84C 109.5
C109 C108 H10 108.3
C103 C108 C109 105.2(2)
C103 C108 H10 108.3
C107 C108 C109 117.6(3)
C107 C108 H10 108.3
C107 C108 C103 109.0(3)
O4 C19 C18 103.6(2)
O4 C19 C20 111.1(2)
O4 C19 C29 106.6(2)
C18 C19 C20 112.6(3)
C29 C19 C18 112.3(2)
C29 C19 C20 110.4(3)
C77 C82 H82A 112.0
C77 C82 H82B 112.0
H82A C82 H82B 109.6
C81 C82 C77 99.0(2)
C81 C82 H82A 112.0
C81 C82 H82B 112.0
C109 C119 H11I 109.5
C109 C119 H11J 109.5
C109 C119 H11K 109.5
H11I C119 H11J 109.5
H11I C119 H11K 109.5
H11J C119 H11K 109.5
O12 C58 C47 108.4(3)
O11 C58 O12 121.6(3)
O11 C58 C47 130.0(3)
C74 C75 H75A 107.4
C74 C75 H75B 107.4
H75A C75 H75B 107.0
C76 C75 C74 119.5(2)
C76 C75 H75A 107.4
C76 C75 H75B 107.4
C13 C14 C8 112.5(2)
C13 C14 C15 106.9(2)
C15 C14 C8 115.0(2)
C27 C14 C8 110.9(2)
C27 C14 C13 106.7(2)
C27 C14 C15 104.2(2)
O18 C81 C80 109.1(2)
O18 C81 C82 101.9(3)
O18 C81 H81 110.4
C80 C81 H81 110.4
C82 C81 C80 114.3(3)
C82 C81 H81 110.4
O18 C88 C77 108.2(3)
O17 C88 O18 122.2(3)
O17 C88 C77 129.5(3)
C21 C22 H22A 112.1
C21 C22 H22B 112.1
C21 C22 C17 98.6(3)
H22A C22 H22B 109.7
C17 C22 H22A 112.1
C17 C22 H22B 112.1
H11L C112 H11M 109.7
C111 C112 H11L 112.0
C111 C112 H11M 112.0
C111 C112 C107 98.8(3)
C107 C112 H11L 112.0
C107 C112 H11M 112.0
O23 C118 O24 121.7(4)
O23 C118 C107 130.9(4)
O24 C118 C107 107.3(3)
C95 C100 C99 106.5(2)
C91 C100 C99 107.8(2)
C91 C100 C95 107.2(2)
C91 C100 C115 107.1(2)
C115 C100 C99 112.1(2)
C115 C100 C95 115.8(2)
O16 C79 C80 110.6(2)
O16 C79 C78 103.3(2)
O16 C79 C89 106.5(2)
C78 C79 C80 112.5(2)
C89 C79 C80 110.3(3)
C89 C79 C78 113.3(2)
C110 C120 H12A 109.5
C110 C120 H12B 109.5
C110 C120 H12C 109.5
H12A C120 H12B 109.5
H12A C120 H12C 109.5
H12B C120 H12C 109.5
C94 C95 H95 104.7
C100 C95 C94 116.9(2)
C100 C95 H95 104.7
C96 C95 C94 114.4(3)
C96 C95 C100 110.1(3)
C96 C95 H95 104.7
C4 C24 H24A 109.5
C4 C24 H24B 109.5
C4 C24 H24C 109.5
H24A C24 H24B 109.5
H24A C24 H24C 109.5
H24B C24 H24C 109.5
C12 C13 C18 102.2(2)
C12 C13 C14 118.4(2)
C12 C13 H13 106.8
C18 C13 C14 115.1(2)
C18 C13 H13 106.8
C14 C13 H13 106.8
C57 C44 C38 111.0(3)
C57 C44 C45 103.4(2)
C45 C44 C38 116.0(2)
C43 C44 C38 113.2(2)
C43 C44 C57 106.0(2)
C43 C44 C45 106.5(3)
C110 C111 H11N 110.4
O24 C111 C110 109.0(3)
O24 C111 C112 102.5(3)
O24 C111 H11N 110.4
C112 C111 C110 113.9(3)
C112 C111 H11N 110.4
C74 C87 H87A 109.5
C74 C87 H87B 109.5
C74 C87 H87C 109.5
H87A C87 H87B 109.5
H87A C87 H87C 109.5
H87B C87 H87C 109.5
O13 C62 C63 109.1(2)
O13 C62 H62 109.8
O13 C62 C61 107.6(2)
C63 C62 H62 109.8
C63 C62 C61 110.8(2)
C61 C62 H62 109.8
C8 C26 H26C 109.5
C8 C26 H26D 109.5
C8 C26 H26E 109.5
H26C C26 H26D 109.5
H26C C26 H26E 109.5
H26D C26 H26E 109.5
C70 C61 H61A 108.7
C70 C61 H61B 108.7
C62 C61 C70 114.3(2)
C62 C61 H61A 108.7
C62 C61 H61B 108.7
H61A C61 H61B 107.6
C92 C91 C100 114.1(2)
C92 C91 H91A 108.7
C92 C91 H91B 108.7
C100 C91 H91A 108.7
C100 C91 H91B 108.7
H91A C91 H91B 107.6
C103 C104 C98 113.2(2)
C103 C104 C117 106.5(3)
C103 C104 C105 105.5(3)
C117 C104 C98 110.7(3)
C117 C104 C105 104.5(3)
C105 C104 C98 115.7(4)
H16A C16 H16B 107.7
C15 C16 H16A 108.8
C15 C16 H16B 108.8
C17 C16 H16A 108.8
C17 C16 H16B 108.8
C17 C16 C15 113.7(3)
C100 C115 H11O 109.5
C100 C115 H11P 109.5
C100 C115 H11Q 109.5
H11O C115 H11P 109.5
H11O C115 H11Q 109.5
H11P C115 H11Q 109.5
C51 C52 H52A 112.0
C51 C52 H52B 112.0
C51 C52 C47 98.8(3)
H52A C52 H52B 109.7
C47 C52 H52A 112.0
C47 C52 H52B 112.0
O6 C28 C17 108.7(3)
O5 C28 O6 122.0(3)
O5 C28 C17 129.3(3)
C14 C15 H15A 107.4
C14 C15 H15B 107.4
C16 C15 C14 119.6(2)
C16 C15 H15A 107.4
C16 C15 H15B 107.4
H15A C15 H15B 106.9
C44 C57 H57A 109.5
C44 C57 H57B 109.5
C44 C57 H57C 109.5
H57A C57 H57B 109.5
H57A C57 H57C 109.5
H57B C57 H57C 109.5
C94 C114 H11R 109.5
C94 C114 H11S 109.5
C94 C114 H11T 109.5
H11R C114 H11S 109.5
H11R C114 H11T 109.5
H11S C114 H11T 109.5
C40 C55 H55A 109.5
C40 C55 H55B 109.5
C40 C55 H55C 109.5
H55A C55 H55B 109.5
H55A C55 H55C 109.5
H55B C55 H55C 109.5
C70 C85 H85A 109.5
C70 C85 H85B 109.5
C70 C85 H85C 109.5
H85A C85 H85B 109.5
H85A C85 H85C 109.5
H85B C85 H85C 109.5
H46A C46 H46B 107.6
C45 C46 H46A 108.6
C45 C46 H46B 108.6
C47 C46 H46A 108.6
C47 C46 H46B 108.6
C47 C46 C45 114.6(3)
C77 C78 C79 118.5(3)
C77 C78 H78 108.1
C73 C78 C77 109.8(2)
C73 C78 C79 103.8(2)
C73 C78 H78 108.1
C79 C78 H78 108.1
C44 C45 H45A 107.3
C44 C45 H45B 107.3
C46 C45 C44 120.2(3)
C46 C45 H45A 107.3
C46 C45 H45B 107.3
H45A C45 H45B 106.9
C102 C103 C108 102.5(2)
C102 C103 H10C 106.3
C108 C103 H10C 106.3
C104 C103 C102 118.7(3)
C104 C103 C108 115.7(3)
C104 C103 H10C 106.3
C38 C56 H56A 109.5
C38 C56 H56B 109.5
C38 C56 H56C 109.5
H56A C56 H56B 109.5
H56A C56 H56C 109.5
H56B C56 H56C 109.5
C50 C60 H60A 109.5
C50 C60 H60B 109.5
C50 C60 H60C 109.5
H60A C60 H60B 109.5
H60A C60 H60C 109.5
H60B C60 H60C 109.5
C70 C65 H65 104.2
C64 C65 C70 116.6(2)
C64 C65 H65 104.2
C66 C65 C70 110.3(2)
C66 C65 C64 115.6(2)
C66 C65 H65 104.2
C104 C117 H11U 109.5
C104 C117 H11V 109.5
C104 C117 H11W 109.5
H11U C117 H11V 109.5
H11U C117 H11W 109.5
H11V C117 H11W 109.5
C79 C89 H89A 109.5
C79 C89 H89B 109.5
C79 C89 H89C 109.5
H89A C89 H89B 109.5
H89A C89 H89C 109.5
H89B C89 H89C 109.5
C42 C43 C48 102.8(2)
C42 C43 C44 118.2(3)
C42 C43 H43 106.5
C48 C43 C44 115.5(2)
C48 C43 H43 106.5
C44 C43 H43 106.5
C14 C27 H27C 109.5
C14 C27 H27D 109.5
C14 C27 H27E 109.5
H27C C27 H27D 109.5
H27C C27 H27E 109.5
H27D C27 H27E 109.5
O1 C2 C3 109.5(3)
O1 C2 H2A 109.4
O1 C2 C1 107.7(2)
C3 C2 H2A 109.4
C1 C2 C3 111.4(2)
C1 C2 H2A 109.4
C64 C83 H83A 109.5
C64 C83 H83B 109.5
C64 C83 H83C 109.5
H83A C83 H83B 109.5
H83A C83 H83C 109.5
H83B C83 H83C 109.5
C10 C1 H1A 108.7
C10 C1 H1B 108.7
C2 C1 C10 114.1(2)
C2 C1 H1A 108.7
C2 C1 H1B 108.7
H1A C1 H1B 107.6
C97 C96 C95 109.8(3)
C97 C96 H96A 109.7
C97 C96 H96B 109.7
C95 C96 H96A 109.7
C95 C96 H96B 109.7
H96A C96 H96B 108.2
C66 C67 C68 113.7(2)
C66 C67 H67A 108.8
C66 C67 H67B 108.8
C68 C67 H67A 108.8
C68 C67 H67B 108.8
H67A C67 H67B 107.7
C19 C29 H29A 109.5
C19 C29 H29B 109.5
C19 C29 H29C 109.5
H29A C29 H29B 109.5
H29A C29 H29C 109.5
H29B C29 H29C 109.5
C77 C76 C75 113.7(2)
C77 C76 H76A 108.8
C77 C76 H76B 108.8
C75 C76 H76A 108.8
C75 C76 H76B 108.8
H76A C76 H76B 107.7
C40 C31 H31A 108.8
C40 C31 H31B 108.8
H31A C31 H31B 107.7
C32 C31 C40 114.0(2)
C32 C31 H31A 108.8
C32 C31 H31B 108.8
O7 C32 C33 107.5(2)
O7 C32 C31 107.4(2)
O7 C32 H32 109.8
C33 C32 C31 112.6(2)
C33 C32 H32 109.8
C31 C32 H32 109.8
C49 C59 H59A 109.5
C49 C59 H59B 109.5
C49 C59 H59C 109.5
H59A C59 H59B 109.5
H59A C59 H59C 109.5
H59B C59 H59C 109.5
C4 C23 H23A 109.5
C4 C23 H23B 109.5
C4 C23 H23C 109.5
H23A C23 H23B 109.5
H23A C23 H23C 109.5
H23B C23 H23C 109.5
C10 C25 H25C 109.5
C10 C25 H25D 109.5
C10 C25 H25E 109.5
H25C C25 H25D 109.5
H25C C25 H25E 109.5
H25D C25 H25E 109.5
C104 C105 H10D 106.4
C104 C105 H10E 106.4
H10D C105 H10E 106.5
C106 C105 C104 123.5(4)
C106 C105 H10D 106.4
C106 C105 H10E 106.4
C108 C107 C112 110.1(3)
C108 C107 C118 106.5(4)
C112 C107 C118 100.6(3)
C106 C107 C108 104.3(3)
C106 C107 C112 123.5(5)
C106 C107 C118 111.0(4)
O15 C72 O16 107.7(2)
O15 C72 C71 106.7(2)
O15 C72 C73 115.3(2)
O16 C72 C71 110.9(2)
O16 C72 C73 103.7(2)
C71 C72 C73 112.5(2)
C22 C17 C18 109.6(3)
C16 C17 C18 106.7(3)
C16 C17 C22 119.5(3)
C16 C17 C28 114.0(3)
C28 C17 C18 107.1(2)
C28 C17 C22 99.3(3)
C105 C106 C107 118.4(4)
C105 C106 H10F 107.7
C105 C106 H10G 107.7
C107 C106 H10F 107.7
C107 C106 H10G 107.7
H10F C106 H10G 107.1
C48 C47 C58 107.3(3)
C48 C47 C52 110.1(2)
C48 C47 C46 106.2(3)
C58 C47 C52 99.5(3)
C46 C47 C58 112.1(3)
C46 C47 C52 121.0(3)

loop_
_geom_bond_atom_site_label_1
_geom_bond_atom_site_label_2
_geom_bond_distance
O2 H2 0.8400
O2 C3 1.431(4)
O15 H15 0.8400
O15 C72 1.409(4)
O14 H14 0.8400
O14 C63 1.421(4)
O7 H7 0.8400
O7 C32 1.438(3)
O13 H13A 0.8400
O13 C62 1.430(4)
O19 H19 0.8400
O19 C92 1.441(4)
O12 C51 1.473(4)
O12 C58 1.356(4)
O3 H3 0.8400
O3 C12 1.396(3)
O9 H9A 0.8400
O9 C42 1.396(3)
O11 C58 1.205(4)
O16 C79 1.459(4)
O16 C72 1.451(4)
O18 C81 1.470(4)
O18 C88 1.371(4)
O22 C102 1.463(4)
O22 C109 1.462(4)
O21 H21A 0.8400
O21 C102 1.404(3)
O10 C42 1.464(4)
O10 C49 1.460(4)
O17 C88 1.189(4)
O6 C21 1.482(4)
O6 C28 1.356(5)
O8 H8 0.8400
O8 C33 1.455(3)
O4 C12 1.464(4)
O4 C19 1.452(4)
O20 H20A 0.8400
O20 C93 1.453(3)
O26 H26A 0.8514
O26 H26B 0.8544
O1 H1 0.8400
O1 C2 1.431(4)
C51 H51 1.0000
C51 C50 1.536(4)
C51 C52 1.527(5)
O27 H27A 0.8407
O27 H27B 0.8410
C39 H39 1.0000
C39 C41 1.536(4)
C39 C38 1.577(4)
C39 C40 1.565(4)
O5 C28 1.195(5)
C8 C7 1.555(4)
C8 C9 1.563(4)
C8 C14 1.603(4)
C8 C26 1.552(4)
C70 C69 1.572(4)
C70 C61 1.547(4)
C70 C85 1.548(4)
C70 C65 1.558(4)
C41 H41A 0.9900
C41 H41B 0.9900
C41 C42 1.516(4)
C3 H3A 1.0000
C3 C4 1.539(4)
C3 C2 1.525(4)
C12 C11 1.516(4)
C12 C13 1.525(4)
O28 H28A 0.8544
O28 H28B 0.8602
C90 H90A 0.9800
C90 H90B 0.9800
C90 H90C 0.9800
C90 C80 1.525(5)
C35 H35 1.0000
C35 C34 1.566(5)
C35 C40 1.559(4)
C35 C36 1.537(4)
C113 H11C 0.9800
C113 H11D 0.9800
C113 H11E 0.9800
C113 C94 1.544(4)
C110 H11 1.0000
C110 C109 1.569(4)
C110 C120 1.520(4)
C110 C111 1.532(4)
O23 C118 1.203(6)
C7 H7A 0.9900
C7 H7B 0.9900
C7 C6 1.533(4)
O24 C118 1.357(5)
O24 C111 1.462(4)
C34 C54 1.543(4)
C34 C53 1.545(4)
C34 C33 1.534(4)
C97 H97A 0.9900
C97 H97B 0.9900
C97 C98 1.554(4)
C97 C96 1.527(6)
C54 H54A 0.9800
C54 H54B 0.9800
C54 H54C 0.9800
C10 C9 1.569(4)
C10 C5 1.555(4)
C10 C1 1.552(4)
C10 C25 1.547(4)
C64 C63 1.549(4)
C64 C84 1.535(4)
C64 C65 1.549(4)
C64 C83 1.543(4)
C69 H69 1.0000
C69 C71 1.536(4)
C69 C68 1.558(4)
C63 H63 1.0000
C63 C62 1.517(4)
C42 C43 1.517(4)
C18 H18 1.0000
C18 C19 1.547(4)
C18 C13 1.526(4)
C18 C17 1.539(4)
C93 H93 1.0000
C93 C94 1.546(4)
C93 C92 1.516(4)
C9 H9 1.0000
C9 C11 1.539(4)
C98 C99 1.561(4)
C98 C116 1.545(4)
C98 C104 1.624(5)
C38 C37 1.544(4)
C38 C44 1.603(5)
C38 C56 1.547(4)
C99 H99 1.0000
C99 C101 1.533(4)
C99 C100 1.571(4)
C37 H37A 0.9900
C37 H37B 0.9900
C37 C36 1.531(5)
C71 H71A 0.9900
C71 H71B 0.9900
C71 C72 1.519(4)
C50 H50 1.0000
C50 C49 1.568(5)
C50 C60 1.529(4)
C94 C95 1.555(5)
C94 C114 1.534(4)
C86 H86A 0.9800
C86 H86B 0.9800
C86 H86C 0.9800
C86 C68 1.550(4)
C21 H21 1.0000
C21 C20 1.530(5)
C21 C22 1.523(5)
C40 C55 1.544(4)
C40 C31 1.549(4)
C5 H5 1.0000
C5 C6 1.536(4)
C5 C4 1.559(4)
C6 H6A 0.9900
C6 H6B 0.9900
C102 C101 1.524(4)
C102 C103 1.524(4)
C36 H36A 0.9900
C36 H36B 0.9900
C53 H53A 0.9800
C53 H53B 0.9800
C53 H53C 0.9800
C33 H33 1.0000
C33 C32 1.515(4)
C109 C108 1.547(5)
C109 C119 1.531(4)
C66 H66A 0.9900
C66 H66B 0.9900
C66 C65 1.529(4)
C66 C67 1.534(5)
C74 C68 1.600(4)
C74 C73 1.551(4)
C74 C75 1.573(4)
C74 C87 1.562(4)
C116 H11F 0.9800
C116 H11G 0.9800
C116 H11H 0.9800
C11 H11A 0.9900
C11 H11B 0.9900
C20 H20 1.0000
C20 C30 1.527(5)
C20 C19 1.565(4)
C4 C24 1.534(4)
C4 C23 1.545(4)
C77 C82 1.542(4)
C77 C88 1.530(4)
C77 C78 1.535(4)
C77 C76 1.525(4)
C68 C67 1.560(4)
C30 H30A 0.9800
C30 H30B 0.9800
C30 H30C 0.9800
C92 H92 1.0000
C92 C91 1.523(4)
C49 C48 1.543(4)
C49 C59 1.539(4)
C101 H10A 0.9900
C101 H10B 0.9900
C73 H73 1.0000
C73 C78 1.524(4)
C73 C72 1.528(4)
O25 H25A 0.8554
O25 H25B 0.8555
C48 H48 1.0000
C48 C43 1.530(4)
C48 C47 1.526(4)
C80 H80 1.0000
C80 C81 1.544(5)
C80 C79 1.573(4)
C84 H84A 0.9800
C84 H84B 0.9800
C84 H84C 0.9800
C108 H10 1.0000
C108 C103 1.527(4)
C108 C107 1.524(5)
C19 C29 1.524(4)
C82 H82A 0.9900
C82 H82B 0.9900
C82 C81 1.523(5)
C119 H11I 0.9800
C119 H11J 0.9800
C119 H11K 0.9800
C58 C47 1.533(4)
C75 H75A 0.9900
C75 H75B 0.9900
C75 C76 1.549(5)
C14 C13 1.554(4)
C14 C15 1.574(4)
C14 C27 1.546(4)
C81 H81 1.0000
C22 H22A 0.9900
C22 H22B 0.9900
C22 C17 1.535(5)
C112 H11L 0.9900
C112 H11M 0.9900
C112 C111 1.520(5)
C112 C107 1.529(6)
C118 C107 1.532(6)
C100 C95 1.550(4)
C100 C91 1.543(4)
C100 C115 1.547(4)
C79 C78 1.542(4)
C79 C89 1.521(4)
C120 H12A 0.9800
C120 H12B 0.9800
C120 H12C 0.9800
C95 H95 1.0000
C95 C96 1.544(4)
C24 H24A 0.9800
C24 H24B 0.9800
C24 H24C 0.9800
C13 H13 1.0000
C44 C57 1.555(4)
C44 C45 1.574(4)
C44 C43 1.534(4)
C111 H11N 1.0000
C87 H87A 0.9800
C87 H87B 0.9800
C87 H87C 0.9800
C62 H62 1.0000
C62 C61 1.522(4)
C26 H26C 0.9800
C26 H26D 0.9800
C26 H26E 0.9800
C61 H61A 0.9900
C61 H61B 0.9900
C91 H91A 0.9900
C91 H91B 0.9900
C104 C103 1.519(5)
C104 C117 1.546(5)
C104 C105 1.563(5)
C16 H16A 0.9900
C16 H16B 0.9900
C16 C15 1.545(4)
C16 C17 1.517(5)
C115 H11O 0.9800
C115 H11P 0.9800
C115 H11Q 0.9800
C52 H52A 0.9900
C52 H52B 0.9900
C52 C47 1.538(4)
C28 C17 1.522(5)
C15 H15A 0.9900
C15 H15B 0.9900
C57 H57A 0.9800
C57 H57B 0.9800
C57 H57C 0.9800
C114 H11R 0.9800
C114 H11S 0.9800
C114 H11T 0.9800
C55 H55A 0.9800
C55 H55B 0.9800
C55 H55C 0.9800
C85 H85A 0.9800
C85 H85B 0.9800
C85 H85C 0.9800
C46 H46A 0.9900
C46 H46B 0.9900
C46 C45 1.546(5)
C46 C47 1.532(4)
C78 H78 1.0000
C45 H45A 0.9900
C45 H45B 0.9900
C103 H10C 1.0000
C56 H56A 0.9800
C56 H56B 0.9800
C56 H56C 0.9800
C60 H60A 0.9800
C60 H60B 0.9800
C60 H60C 0.9800
C65 H65 1.0000
C117 H11U 0.9800
C117 H11V 0.9800
C117 H11W 0.9800
C89 H89A 0.9800
C89 H89B 0.9800
C89 H89C 0.9800
C43 H43 1.0000
C27 H27C 0.9800
C27 H27D 0.9800
C27 H27E 0.9800
C2 H2A 1.0000
C2 C1 1.519(4)
C83 H83A 0.9800
C83 H83B 0.9800
C83 H83C 0.9800
C1 H1A 0.9900
C1 H1B 0.9900
C96 H96A 0.9900
C96 H96B 0.9900
C67 H67A 0.9900
C67 H67B 0.9900
C29 H29A 0.9800
C29 H29B 0.9800
C29 H29C 0.9800
C76 H76A 0.9900
C76 H76B 0.9900
C31 H31A 0.9900
C31 H31B 0.9900
C31 C32 1.529(4)
C32 H32 1.0000
C59 H59A 0.9800
C59 H59B 0.9800
C59 H59C 0.9800
C23 H23A 0.9800
C23 H23B 0.9800
C23 H23C 0.9800
C25 H25C 0.9800
C25 H25D 0.9800
C25 H25E 0.9800
C105 H10D 0.9900
C105 H10E 0.9900
C105 C106 1.439(7)
C107 C106 1.519(5)
C106 H10F 0.9900
C106 H10G 0.9900

loop_
_geom_torsion_atom_site_label_1
_geom_torsion_atom_site_label_2
_geom_torsion_atom_site_label_3
_geom_torsion_atom_site_label_4
_geom_torsion
O2 C3 C4 C5 62.8(3)
O2 C3 C4 C24 -171.6(3)
O2 C3 C4 C23 -54.9(3)
O2 C3 C2 O1 55.5(3)
O2 C3 C2 C1 -63.5(3)
O14 C63 C62 O13 55.7(3)
O14 C63 C62 C61 -62.6(3)
O13 C62 C61 C70 -175.6(2)
O19 C92 C91 C100 -172.1(2)
O12 C51 C50 C49 -61.0(3)
O12 C51 C50 C60 169.5(3)
O12 C51 C52 C47 43.8(3)
O12 C58 C47 C48 -85.9(3)
O12 C58 C47 C52 28.8(3)
O12 C58 C47 C46 157.9(3)
O3 C12 C11 C9 73.9(3)
O3 C12 C13 C18 153.3(2)
O3 C12 C13 C14 -79.1(3)
O9 C42 C43 C48 150.4(2)
O9 C42 C43 C44 -81.0(3)
O11 C58 C47 C48 92.5(4)
O11 C58 C47 C52 -152.9(4)
O11 C58 C47 C46 -23.7(5)
O16 C79 C78 C77 149.4(2)
O16 C79 C78 C73 27.4(3)
O22 C102 C101 C99 -170.5(2)
O22 C102 C103 C108 34.2(3)
O22 C102 C103 C104 163.1(2)
O22 C109 C108 C103 21.1(3)
O22 C109 C108 C107 142.6(3)
O21 C102 C101 C99 69.6(3)
O21 C102 C103 C108 149.4(3)
O21 C102 C103 C104 -81.6(3)
O10 C42 C43 C48 34.6(3)
O10 C42 C43 C44 163.2(2)
O10 C49 C48 C43 23.2(3)
O10 C49 C48 C47 145.3(3)
O6 C21 C20 C30 173.9(3)
O6 C21 C20 C19 -57.6(4)
O6 C21 C22 C17 44.1(3)
O6 C28 C17 C18 -83.8(3)
O6 C28 C17 C22 30.2(3)
O6 C28 C17 C16 158.5(3)
O8 C33 C32 O7 45.8(3)
O8 C33 C32 C31 -72.2(3)
O4 C12 C11 C9 -168.9(2)
O4 C12 C13 C18 35.7(3)
O4 C12 C13 C14 163.3(2)
O20 C93 C94 C113 -46.7(4)
O20 C93 C94 C95 72.6(3)
O20 C93 C94 C114 -162.2(3)
O20 C93 C92 O19 46.5(3)
O20 C93 C92 C91 -71.0(3)
O1 C2 C1 C10 -175.7(2)
C51 O12 C58 O11 -179.5(3)
C51 O12 C58 C47 -1.0(3)
C51 C50 C49 O10 -140.4(3)
C51 C50 C49 C48 -23.7(4)
C51 C50 C49 C59 102.8(3)
C51 C52 C47 C48 69.4(3)
C51 C52 C47 C58 -43.1(3)
C51 C52 C47 C46 -166.1(3)
C39 C41 C42 O9 70.4(3)
C39 C41 C42 O10 -169.3(2)
C39 C41 C42 C43 -54.6(3)
C39 C38 C37 C36 -51.3(3)
C39 C38 C44 C57 -72.6(3)
C39 C38 C44 C45 169.9(2)
C39 C38 C44 C43 46.5(3)
C39 C40 C31 C32 169.5(2)
O5 C28 C17 C18 94.4(4)
O5 C28 C17 C22 -151.7(4)
O5 C28 C17 C16 -23.4(5)
C8 C7 C6 C5 58.9(3)
C8 C9 C11 C12 66.7(3)
C8 C14 C13 C12 -40.5(3)
C8 C14 C13 C18 80.8(3)
C8 C14 C15 C16 -88.9(3)
C70 C69 C71 C72 -159.0(2)
C70 C69 C68 C86 -70.1(3)
C70 C69 C68 C74 166.0(2)
C70 C69 C68 C67 46.5(3)
C41 C39 C38 C37 -179.1(2)
C41 C39 C38 C44 -59.6(3)
C41 C39 C38 C56 63.2(3)
C41 C39 C40 C35 176.3(2)
C41 C39 C40 C55 -57.0(3)
C41 C39 C40 C31 61.6(3)
C41 C42 C43 C48 -84.3(3)
C41 C42 C43 C44 44.3(3)
C3 C2 C1 C10 -55.6(3)
C12 O4 C19 C18 -4.7(3)
C12 O4 C19 C20 116.4(3)
C12 O4 C19 C29 -123.3(2)
C90 C80 C81 O18 173.4(3)
C90 C80 C81 C82 -73.3(3)
C90 C80 C79 O16 -17.2(4)
C90 C80 C79 C78 97.6(3)
C90 C80 C79 C89 -134.8(3)
C35 C34 C33 O8 72.7(3)
C35 C34 C33 C32 -47.9(3)
C35 C40 C31 C32 54.4(3)
C113 C94 C95 C100 168.7(2)
C113 C94 C95 C96 -60.5(3)
C110 C109 C108 C103 -100.2(3)
C110 C109 C108 C107 21.3(4)
O23 C118 C107 C108 89.3(7)
O23 C118 C107 C112 -155.9(6)
O23 C118 C107 C106 -23.6(8)
C7 C8 C9 C10 46.3(3)
C7 C8 C9 C11 178.8(2)
C7 C8 C14 C13 166.0(2)
C7 C8 C14 C15 -71.3(3)
C7 C8 C14 C27 46.5(3)
O24 C118 C107 C108 -87.2(4)
O24 C118 C107 C112 27.6(4)
O24 C118 C107 C106 159.9(4)
C34 C35 C40 C39 -169.7(2)
C34 C35 C40 C55 65.2(3)
C34 C35 C40 C31 -54.4(3)
C34 C35 C36 C37 164.4(2)
C34 C33 C32 O7 168.5(2)
C34 C33 C32 C31 50.5(3)
C97 C98 C99 C101 -178.7(2)
C97 C98 C99 C100 49.5(3)
C97 C98 C104 C103 162.1(3)
C97 C98 C104 C117 42.6(4)
C97 C98 C104 C105 -76.0(3)
C54 C34 C33 O8 -161.9(3)
C54 C34 C33 C32 77.6(3)
C10 C9 C11 C12 -158.3(2)
C10 C5 C6 C7 -64.5(3)
C10 C5 C4 C3 55.2(3)
C10 C5 C4 C24 -67.4(3)
C10 C5 C4 C23 172.0(2)
C64 C63 C62 O13 176.4(2)
C64 C63 C62 C61 58.1(3)
C69 C70 C61 C62 165.7(2)
C69 C70 C65 C64 -166.5(2)
C69 C70 C65 C66 59.1(3)
C69 C71 C72 O15 74.4(3)
C69 C71 C72 O16 -168.7(2)
C69 C71 C72 C73 -53.0(3)
C69 C68 C67 C66 -47.9(3)
C63 C64 C65 C70 53.8(3)
C63 C64 C65 C66 -174.2(2)
C63 C62 C61 C70 -56.4(3)
C42 O10 C49 C50 121.7(3)
C42 O10 C49 C48 -1.3(3)
C42 O10 C49 C59 -120.5(3)
C93 C94 C95 C100 50.4(3)
C93 C94 C95 C96 -178.8(2)
C93 C92 C91 C100 -55.0(3)
C9 C8 C7 C6 -48.2(3)
C9 C8 C14 C13 47.0(3)
C9 C8 C14 C15 169.7(2)
C9 C8 C14 C27 -72.5(3)
C9 C10 C5 C6 58.4(3)
C9 C10 C5 C4 -167.4(2)
C9 C10 C1 C2 165.7(2)
C98 C97 C96 C95 59.2(3)
C98 C99 C101 C102 66.6(3)
C98 C99 C100 C95 -54.7(3)
C98 C99 C100 C91 -169.4(2)
C98 C99 C100 C115 72.9(3)
C98 C104 C103 C102 -38.6(4)
C98 C104 C103 C108 84.0(3)
C98 C104 C105 C106 -99.6(6)
C38 C39 C41 C42 65.1(3)
C38 C39 C40 C35 -53.3(3)
C38 C39 C40 C55 73.4(3)
C38 C39 C40 C31 -168.0(2)
C38 C37 C36 C35 59.8(3)
C38 C44 C45 C46 -92.2(4)
C38 C44 C43 C42 -41.0(3)
C38 C44 C43 C48 81.4(3)
C99 C98 C104 C103 44.8(3)
C99 C98 C104 C117 -74.7(4)
C99 C98 C104 C105 166.7(3)
C99 C100 C95 C94 -168.3(2)
C99 C100 C95 C96 58.9(3)
C99 C100 C91 C92 168.2(2)
C37 C38 C44 C57 44.9(3)
C37 C38 C44 C45 -72.6(3)
C37 C38 C44 C43 164.0(2)
C71 C69 C68 C86 62.1(3)
C71 C69 C68 C74 -61.8(3)
C71 C69 C68 C67 178.6(2)
C50 C51 C52 C47 -73.6(3)
C50 C49 C48 C43 -97.5(3)
C50 C49 C48 C47 24.6(4)
C94 C93 C92 O19 168.6(2)
C94 C93 C92 C91 51.1(3)
C94 C95 C96 C97 162.4(2)
C86 C68 C67 C66 73.3(3)
C21 O6 C28 O5 179.5(3)
C21 O6 C28 C17 -2.2(3)
C21 C20 C19 O4 -144.5(3)
C21 C20 C19 C18 -28.9(4)
C21 C20 C19 C29 97.5(3)
C21 C22 C17 C18 67.8(3)
C21 C22 C17 C16 -168.7(3)
C21 C22 C17 C28 -44.2(3)
C40 C39 C41 C42 -161.6(2)
C40 C39 C38 C37 49.7(3)
C40 C39 C38 C44 169.2(2)
C40 C39 C38 C56 -68.0(3)
C40 C35 C34 C54 -70.0(3)
C40 C35 C34 C53 170.2(2)
C40 C35 C34 C33 51.7(3)
C40 C35 C36 C37 -62.1(3)
C40 C31 C32 O7 -172.3(2)
C40 C31 C32 C33 -54.3(3)
C5 C10 C9 C8 -51.3(3)
C5 C10 C9 C11 176.8(2)
C5 C10 C1 C2 51.5(3)
C6 C5 C4 C3 -172.5(2)
C6 C5 C4 C24 64.9(3)
C6 C5 C4 C23 -55.7(3)
C102 O22 C109 C110 124.9(3)
C102 O22 C109 C108 0.8(3)
C102 O22 C109 C119 -117.6(3)
C36 C35 C34 C54 61.0(3)
C36 C35 C34 C53 -58.8(3)
C36 C35 C34 C33 -177.4(2)
C36 C35 C40 C39 57.5(3)
C36 C35 C40 C55 -67.7(3)
C36 C35 C40 C31 172.7(2)
C53 C34 C33 O8 -46.6(4)
C53 C34 C33 C32 -167.1(3)
C109 O22 C102 O21 -139.6(2)
C109 O22 C102 C101 98.2(3)
C109 O22 C102 C103 -22.3(3)
C109 C110 C111 O24 -62.3(3)
C109 C110 C111 C112 51.4(4)
C109 C108 C103 C102 -34.2(3)
C109 C108 C103 C104 -165.0(3)
C109 C108 C107 C112 -48.4(4)
C109 C108 C107 C118 59.8(4)
C109 C108 C107 C106 177.2(4)
C74 C68 C67 C66 -165.7(2)
C74 C73 C78 C77 64.4(3)
C74 C73 C78 C79 -167.9(2)
C74 C73 C72 O15 -80.6(3)
C74 C73 C72 O16 162.0(2)
C74 C73 C72 C71 42.1(3)
C74 C75 C76 C77 -42.4(4)
C116 C98 C99 C101 63.8(4)
C116 C98 C99 C100 -68.1(4)
C116 C98 C104 C103 -80.2(3)
C116 C98 C104 C117 160.3(3)
C116 C98 C104 C105 41.7(4)
C11 C12 C13 C18 -83.9(3)
C11 C12 C13 C14 43.7(3)
C20 C21 C22 C17 -74.5(3)
C4 C3 C2 O1 176.4(2)
C4 C3 C2 C1 57.3(3)
C4 C5 C6 C7 160.5(2)
C77 C82 C81 O18 44.5(3)
C77 C82 C81 C80 -73.1(3)
C68 C69 C71 C72 66.1(3)
C68 C74 C73 C78 82.4(3)
C68 C74 C73 C72 -39.2(3)
C68 C74 C75 C76 -91.5(3)
C30 C20 C19 O4 -18.1(4)
C30 C20 C19 C18 97.5(3)
C30 C20 C19 C29 -136.1(3)
C92 C93 C94 C113 -166.8(3)
C92 C93 C94 C95 -47.5(3)
C92 C93 C94 C114 77.7(3)
C49 O10 C42 O9 -138.8(2)
C49 O10 C42 C41 98.9(3)
C49 O10 C42 C43 -21.2(3)
C49 C48 C43 C42 -35.9(3)
C49 C48 C43 C44 -166.1(2)
C49 C48 C47 C58 57.0(3)
C49 C48 C47 C52 -50.3(4)
C49 C48 C47 C46 177.0(3)
C101 C99 C100 C95 174.2(2)
C101 C99 C100 C91 59.5(3)
C101 C99 C100 C115 -58.2(3)
C101 C102 C103 C108 -85.4(3)
C101 C102 C103 C104 43.6(4)
C73 C74 C68 C69 46.6(3)
C73 C74 C68 C86 -77.8(3)
C73 C74 C68 C67 165.2(2)
C73 C74 C75 C76 34.7(4)
C80 C79 C78 C77 30.2(4)
C80 C79 C78 C73 -91.9(3)
C84 C64 C63 O14 -170.7(3)
C84 C64 C63 C62 71.0(3)
C84 C64 C65 C70 -69.4(3)
C84 C64 C65 C66 62.6(3)
C108 C107 C106 C105 47.7(7)
C19 O4 C12 O3 -143.0(2)
C19 O4 C12 C11 100.5(3)
C19 O4 C12 C13 -19.6(3)
C19 C18 C13 C12 -38.9(3)
C19 C18 C13 C14 -168.6(2)
C19 C18 C17 C22 -51.8(4)
C19 C18 C17 C16 177.5(2)
C19 C18 C17 C28 55.1(4)
C82 C77 C88 O18 30.0(3)
C82 C77 C88 O17 -150.6(4)
C82 C77 C78 C73 66.5(3)
C82 C77 C78 C79 -52.4(4)
C82 C77 C76 C75 -71.2(4)
C119 C109 C108 C103 135.6(3)
C119 C109 C108 C107 -102.9(3)
C58 O12 C51 C50 93.3(3)
C58 O12 C51 C52 -27.7(3)
C75 C74 C68 C69 170.3(2)
C75 C74 C68 C86 45.9(3)
C75 C74 C68 C67 -71.1(3)
C75 C74 C73 C78 -45.3(3)
C75 C74 C73 C72 -166.9(2)
C14 C8 C7 C6 -165.9(2)
C14 C8 C9 C10 165.9(2)
C14 C8 C9 C11 -61.7(3)
C81 O18 C88 O17 178.4(3)
C81 O18 C88 C77 -2.2(3)
C81 C80 C79 O16 -144.1(2)
C81 C80 C79 C78 -29.2(4)
C81 C80 C79 C89 98.4(3)
C88 O18 C81 C80 94.0(3)
C88 O18 C81 C82 -27.2(3)
C88 C77 C82 C81 -44.4(3)
C88 C77 C78 C73 172.9(3)
C88 C77 C78 C79 54.0(3)
C88 C77 C76 C75 172.1(3)
C22 C21 C20 C30 -72.2(4)
C22 C21 C20 C19 56.4(4)
C112 C107 C106 C105 -78.7(7)
C118 O24 C111 C110 93.6(4)
C118 O24 C111 C112 -27.4(4)
C118 C107 C106 C105 162.0(6)
C100 C99 C101 C102 -159.3(2)
C100 C95 C96 C97 -63.5(3)
C79 O16 C72 O15 -140.4(2)
C79 O16 C72 C71 103.2(3)
C79 O16 C72 C73 -17.8(3)
C79 C80 C81 O18 -57.8(3)
C79 C80 C81 C82 55.5(3)
C120 C110 C109 O22 -11.0(4)
C120 C110 C109 C108 106.2(3)
C120 C110 C109 C119 -127.5(3)
C120 C110 C111 O24 169.0(3)
C120 C110 C111 C112 -77.3(4)
C95 C100 C91 C92 53.9(3)
C13 C12 C11 C9 -54.2(3)
C13 C18 C19 O4 27.2(3)
C13 C18 C19 C20 -92.9(3)
C13 C18 C19 C29 141.7(3)
C13 C18 C17 C22 66.8(3)
C13 C18 C17 C16 -64.0(3)
C13 C18 C17 C28 173.6(3)
C13 C14 C15 C16 36.7(3)
C44 C38 C37 C36 -168.8(2)
C111 C110 C109 O22 -138.2(3)
C111 C110 C109 C108 -21.1(4)
C111 C110 C109 C119 105.3(3)
C111 O24 C118 O23 -177.3(5)
C111 O24 C118 C107 -0.4(5)
C111 C112 C107 C108 70.2(4)
C111 C112 C107 C118 -41.9(4)
C111 C112 C107 C106 -166.0(4)
C87 C74 C68 C69 -72.2(3)
C87 C74 C68 C86 163.5(2)
C87 C74 C68 C67 46.5(3)
C87 C74 C73 C78 -156.2(2)
C87 C74 C73 C72 82.3(3)
C87 C74 C75 C76 147.1(3)
C26 C8 C7 C6 73.0(3)
C26 C8 C9 C10 -70.3(3)
C26 C8 C9 C11 62.1(3)
C26 C8 C14 C13 -77.1(3)
C26 C8 C14 C15 45.6(3)
C26 C8 C14 C27 163.4(2)
C61 C70 C69 C71 60.7(3)
C61 C70 C69 C68 -167.4(2)
C61 C70 C65 C64 -51.5(3)
C61 C70 C65 C66 174.0(2)
C91 C100 C95 C94 -53.2(3)
C91 C100 C95 C96 174.1(3)
C104 C98 C99 C101 -59.9(3)
C104 C98 C99 C100 168.2(2)
C104 C105 C106 C107 -31.9(10)
C115 C100 C95 C94 66.3(3)
C115 C100 C95 C96 -66.5(3)
C115 C100 C91 C92 -71.0(3)
C52 C51 C50 C49 52.2(4)
C52 C51 C50 C60 -77.2(3)
C28 O6 C21 C20 94.6(3)
C28 O6 C21 C22 -27.2(3)
C15 C14 C13 C12 -167.6(2)
C15 C14 C13 C18 -46.3(3)
C15 C16 C17 C18 53.8(3)
C15 C16 C17 C22 -71.0(4)
C15 C16 C17 C28 171.8(3)
C57 C44 C45 C46 146.1(3)
C57 C44 C43 C42 80.9(3)
C57 C44 C43 C48 -156.8(3)
C114 C94 C95 C100 -70.8(3)
C114 C94 C95 C96 60.0(3)
C55 C40 C31 C32 -69.5(3)
C85 C70 C69 C71 -57.6(3)
C85 C70 C69 C68 74.3(3)
C85 C70 C61 C62 -73.6(3)
C85 C70 C65 C64 68.9(3)
C85 C70 C65 C66 -65.5(3)
C78 C77 C82 C81 67.7(3)
C78 C77 C88 O18 -84.0(3)
C78 C77 C88 O17 95.4(4)
C78 C77 C76 C75 54.3(3)
C78 C73 C72 O15 151.5(2)
C78 C73 C72 O16 34.0(3)
C78 C73 C72 C71 -85.8(3)
C45 C44 C43 C42 -169.5(2)
C45 C44 C43 C48 -47.2(3)
C45 C46 C47 C48 51.4(4)
C45 C46 C47 C58 168.3(3)
C45 C46 C47 C52 -74.9(4)
C103 C102 C101 C99 -55.1(3)
C103 C108 C107 C112 71.1(4)
C103 C108 C107 C118 179.3(3)
C103 C108 C107 C106 -63.3(5)
C103 C104 C105 C106 26.4(7)
C56 C38 C37 C36 70.3(3)
C56 C38 C44 C57 163.3(2)
C56 C38 C44 C45 45.8(3)
C56 C38 C44 C43 -77.6(3)
C60 C50 C49 O10 -13.0(4)
C60 C50 C49 C48 103.7(3)
C60 C50 C49 C59 -129.8(3)
C65 C70 C69 C71 175.8(2)
C65 C70 C69 C68 -52.3(3)
C65 C70 C61 C62 51.3(3)
C65 C64 C63 O14 62.9(3)
C65 C64 C63 C62 -55.3(3)
C65 C66 C67 C68 58.8(3)
C117 C104 C103 C102 83.2(3)
C117 C104 C103 C108 -154.2(3)
C117 C104 C105 C106 138.5(6)
C89 C79 C78 C77 -95.8(3)
C89 C79 C78 C73 142.2(3)
C43 C48 C47 C58 176.2(2)
C43 C48 C47 C52 68.9(3)
C43 C48 C47 C46 -63.8(3)
C43 C44 C45 C46 34.7(4)
C27 C14 C13 C12 81.4(3)
C27 C14 C13 C18 -157.3(2)
C27 C14 C15 C16 149.5(3)
C2 C3 C4 C5 -55.0(3)
C2 C3 C4 C24 70.6(3)
C2 C3 C4 C23 -172.8(2)
C83 C64 C63 O14 -55.4(3)
C83 C64 C63 C62 -173.6(2)
C83 C64 C65 C70 170.9(2)
C83 C64 C65 C66 -57.1(3)
C1 C10 C9 C8 -165.8(2)
C1 C10 C9 C11 62.3(3)
C1 C10 C5 C6 172.8(2)
C1 C10 C5 C4 -53.0(3)
C96 C97 C98 C99 -50.2(4)
C96 C97 C98 C116 71.8(3)
C96 C97 C98 C104 -167.5(3)
C67 C66 C65 C70 -64.6(3)
C67 C66 C65 C64 160.5(2)
C76 C77 C82 C81 -168.4(3)
C76 C77 C88 O18 158.7(3)
C76 C77 C88 O17 -21.9(5)
C76 C77 C78 C73 -65.2(3)
C76 C77 C78 C79 175.9(2)
C59 C49 C48 C43 138.2(3)
C59 C49 C48 C47 -99.7(3)
C25 C10 C9 C8 75.3(3)
C25 C10 C9 C11 -56.6(3)
C25 C10 C5 C6 -66.3(3)
C25 C10 C5 C4 67.9(3)
C25 C10 C1 C2 -73.3(3)
C105 C104 C103 C102 -166.0(3)
C105 C104 C103 C108 -43.5(4)
C107 C108 C103 C102 -161.1(3)
C107 C108 C103 C104 68.1(3)
C107 C112 C111 C110 -74.9(4)
C107 C112 C111 O24 42.6(3)
C72 O16 C79 C80 114.6(3)
C72 O16 C79 C78 -6.0(3)
C72 O16 C79 C89 -125.5(2)
C72 C73 C78 C77 -165.6(2)
C72 C73 C78 C79 -37.9(3)
C17 C18 C19 O4 149.3(2)
C17 C18 C19 C20 29.2(4)
C17 C18 C19 C29 -96.2(3)
C17 C18 C13 C12 -166.3(2)
C17 C18 C13 C14 64.0(3)
C17 C16 C15 C14 -43.7(4)
C47 C48 C43 C42 -163.1(2)
C47 C48 C43 C44 66.7(3)
C47 C46 C45 C44 -40.1(4)
